data_1565862
loop_
_publ_author_name
'Malinska, Maura'

_publ_section_title
;
 Insights into molecular recognition from the crystal structures of
 <i>p-tert</i>-butylcalix[6]arene complexed with different solvents
;
_journal_coeditor_code ED5024
_journal_issue 1
_journal_name_full IUCrJ
_journal_page_first 55
_journal_page_last 64
_journal_paper_doi 10.1107/S2052252521010678
_journal_volume 9
_journal_year 2022
_chemical_formula_moiety 'C66 H84 O6, C4 H8 O'
_chemical_formula_sum 'C70 H92 O7'
_chemical_formula_weight 1045.43
_space_group_crystal_system monoclinic
_space_group_IT_number 14
_space_group_name_Hall '-P 2yn'
_space_group_name_H-M_alt 'P 1 21/n 1'
_atom_sites_solution_hydrogens mixed
_cell_angle_alpha 90
_cell_angle_beta 93.914(2)
_cell_angle_gamma 90
_cell_formula_units_Z 4
_cell_length_a 17.1261(4)
_cell_length_b 17.8832(4)
_cell_length_c 19.8489(5)
_cell_measurement_reflns_used 13375
_cell_measurement_temperature 100.02(10)
_cell_measurement_theta_max 76.1640
_cell_measurement_theta_min 3.3130
_cell_volume 6064.9(2)
_computing_cell_refinement 'CrysAlisPro 1.171.38.46 (Rigaku OD, 2015)'
_computing_data_collection 'CrysAlisPro 1.171.38.46 (Rigaku OD, 2015)'
_computing_data_reduction 'CrysAlisPro 1.171.38.46 (Rigaku OD, 2015)'
_computing_molecular_graphics 'Olex2 1.3 (Dolomanov et al., 2009)'
_computing_publication_material 'Olex2 1.3 (Dolomanov et al., 2009)'
_computing_structure_refinement 'SHELXL 2018/3 (Sheldrick, 2015)'
_diffrn_ambient_environment N~2~
_diffrn_ambient_temperature 100.02(10)
_diffrn_detector 'CCD plate'
_diffrn_detector_area_resol_mean 10.4391
_diffrn_detector_type Atlas
_diffrn_measured_fraction_theta_full 1.000
_diffrn_measured_fraction_theta_max 0.987
_diffrn_measurement_details
;
List of Runs (angles in degrees, time in seconds):

  # Type    Start    End  Width  t~exp~   \w     \q     \k     \f   Frames
--------------------------------------------------------------------------
  1  \w    -91.00  42.00   1.00    2.92    --    0.00 -50.00 -99.00  133
  2  \w   -101.00 -35.00   1.00    2.92    --    0.00-178.00-120.00   66
  3  \w      1.00  51.00   1.00    2.92    --    0.00 -99.00  30.00   50
  4  \w      1.00  51.00   1.00    2.92    --    0.00 -99.00-120.00   50
  5  \w   -156.00 -80.00   1.00   11.70    --  -60.50 -94.00  60.00   76
  6  \w    -96.00  -2.00   1.00   11.70    --  -60.50 125.00   0.00   94
  7  \w   -156.00 -80.00   1.00   11.70    --  -60.50 -94.00-180.00   76
  8  \w   -152.00 -19.00   1.00   11.70    --  -60.50 -45.00  90.00  133
  9  \w     94.00 152.00   1.00   11.70    --   60.50 125.00 120.00   58
 10  \w     94.00 152.00   1.00   11.70    --   60.50 125.00  30.00   58
 11  \w     57.00 150.00   1.00   11.70    --  121.00 178.00 -30.00   93
 12  \w    100.00 178.00   1.00   11.70    --  121.00 111.00 -90.00   78
 13  \w     25.00 178.00   1.00   11.70    --  121.00 -12.00   0.00  153
 14  \w     29.00 115.00   1.00   11.70    --  121.00-111.00-150.00   86
 15  \w    100.00 178.00   1.00   11.70    --  121.00 111.00 -30.00   78
 16  \w     30.00 168.00   1.00   11.70    --  121.00 -38.00-120.00  138
 17  \w     57.00 150.00   1.00   11.70    --  121.00 178.00-120.00   93
 18  \w     57.00 150.00   1.00   11.70    --  121.00 178.00 120.00   93
 19  \w     29.00 115.00   1.00   11.70    --  121.00-111.00 120.00   86
 20  \w     28.00 178.00   1.00   11.70    --  121.00 -25.00 150.00  150
 21  \w      1.00  51.00   1.00    2.92    --    0.00 -99.00 120.00   50
 22  \w    -92.00  42.00   1.00    2.92    --    0.00 -57.00-180.00  134
 23  \w     19.00 152.00   1.00   11.70    --   60.50  45.00 -90.00  133
 24  \w   -161.00 -50.00   1.00   11.70    --  -60.50 -77.00   0.00  111
;
_diffrn_measurement_device 'four-circle diffractometer'
_diffrn_measurement_device_type 'SuperNova, Dual, Cu at zero, Atlas'
_diffrn_measurement_method '\w scans'
_diffrn_orient_matrix_type 'CrysAlisPro convention (1999,Acta A55,543-557)'
_diffrn_orient_matrix_UB_11 -0.0372731000
_diffrn_orient_matrix_UB_12 -0.0478674000
_diffrn_orient_matrix_UB_13 -0.0581759000
_diffrn_orient_matrix_UB_21 -0.0820667000
_diffrn_orient_matrix_UB_22 0.0233497000
_diffrn_orient_matrix_UB_23 0.0194608000
_diffrn_orient_matrix_UB_31 0.0019177000
_diffrn_orient_matrix_UB_32 0.0676961000
_diffrn_orient_matrix_UB_33 -0.0478735000
_diffrn_radiation_monochromator mirror
_diffrn_radiation_probe x-ray
_diffrn_radiation_type CuK\a
_diffrn_radiation_wavelength 1.54184
_diffrn_reflns_av_unetI/netI 0.0381
_diffrn_reflns_Laue_measured_fraction_full 1.000
_diffrn_reflns_Laue_measured_fraction_max 0.987
_diffrn_reflns_limit_h_max 21
_diffrn_reflns_limit_h_min -21
_diffrn_reflns_limit_k_max 22
_diffrn_reflns_limit_k_min -22
_diffrn_reflns_limit_l_max 23
_diffrn_reflns_limit_l_min -24
_diffrn_reflns_number 21493
_diffrn_reflns_point_group_measured_fraction_full 1.000
_diffrn_reflns_point_group_measured_fraction_max 0.987
_diffrn_reflns_theta_full 67.684
_diffrn_reflns_theta_max 77.085
_diffrn_reflns_theta_min 3.299
_diffrn_source 'micro-focus sealed X-ray tube'
_diffrn_source_type 'SuperNova (Cu) X-ray Source'
_exptl_absorpt_coefficient_mu 0.559
_exptl_absorpt_correction_T_max 1.00000
_exptl_absorpt_correction_T_min 0.70543
_exptl_absorpt_correction_type multi-scan
_exptl_absorpt_process_details
;
CrysAlisPro 1.171.38.46 (Rigaku Oxford Diffraction, 2015)
Empirical absorption correction using spherical harmonics,
 implemented in SCALE3 ABSPACK scaling algorithm.
;
_exptl_crystal_colour colourless
_exptl_crystal_colour_primary colourless
_exptl_crystal_density_diffrn 1.145
_exptl_crystal_description trapezoid
_exptl_crystal_F_000 2272
_exptl_crystal_size_max 0.235
_exptl_crystal_size_mid 0.153
_exptl_crystal_size_min 0.106
_refine_diff_density_max 0.465
_refine_diff_density_min -0.353
_refine_diff_density_rms 0.065
_refine_ls_extinction_method none
_refine_ls_goodness_of_fit_ref 1.076
_refine_ls_hydrogen_treatment mixed
_refine_ls_matrix_type full
_refine_ls_number_parameters 874
_refine_ls_number_reflns 21493
_refine_ls_number_restraints 169
_refine_ls_restrained_S_all 1.084
_refine_ls_R_factor_all 0.1060
_refine_ls_R_factor_gt 0.0792
_refine_ls_shift/su_max 0.000
_refine_ls_shift/su_mean 0.000
_refine_ls_structure_factor_coef Fsqd
_refine_ls_weighting_details 'w=1/[\s^2^(Fo^2^)+(0.1618P)^2^] where P=(Fo^2^+2Fc^2^)/3'
_refine_ls_weighting_scheme calc
_refine_ls_wR_factor_gt 0.2215
_refine_ls_wR_factor_ref 0.2420
_reflns_Friedel_coverage 0.000
_reflns_number_gt 14854
_reflns_number_total 21493
_reflns_threshold_expression 'I > 2\s(I)'
_twin_special_details
;
Component 2 rotated by -179.9891\% 
 around [0.00 -0.00 1.00] (reciprocal) or [0.08 -0.00 1.00] (direct)
;
_cod_data_source_file ed5024.cif
_cod_data_source_block 7_x6_THF
_cod_database_code 1565862
_chemical_oxdiff_formula 'C60 H60 O6 N1'
_chemical_oxdiff_usercomment '100 K, colourless block'
_shelx_space_group_comment
;
The symmetry employed for this shelxl refinement is uniquely defined
by the following loop, which should always be used as a source of
symmetry information in preference to the above space-group names.
They are only intended as comments.
;
_shelx_estimated_absorpt_t_max 0.943
_shelx_estimated_absorpt_t_min 0.880
_olex2_refinement_description
;
1. Twinned data refinement
 Scales: 0.4794(13)
 0.5206(13)
2. Fixed Uiso
 At 1.2 times of:
  All C(H) groups, All C(H,H) groups
 At 1.5 times of:
  All C(H,H,H) groups, All O(H) groups
3. Restrained distances
 C70A-C67A
 1.54 with sigma of 0.02
 C29-C25 = C29-C30 = C29-C31 = C29-C32 = C29-C30A = C29-C31A = C29-C32A
 1.54 with sigma of 0.001
 C6-C4 = C6-C7A = C6-C8A = C6-C9A = C6-C7 = C6-C8 = C6-C9
 1.54 with sigma of 0.001
 C62-C58 = C62-C63 = C62-C64 = C62-C65 = C62-C63A = C62-C65A = C62-C64A
 1.54 with sigma of 0.001
 C70-C69
 1.54 with sigma of 0.02
 C69A-C70A
 1.54 with sigma of 0.02
 O7-C67 = O7-C70
 1.44 with sigma of 0.02
 C68-C67
 1.54 with sigma of 0.02
 O7A-C68A = O7A-C67A
 1.44 with sigma of 0.02
 C69-C68
 1.54 with sigma of 0.02
 C68A-C69A
 1.54 with sigma of 0.02
 C51A-C47 = C51A-C54A = C51A-C53A = C51A-C52A
 1.54 with sigma of 0.02
 C51-C52 = C51-C53 = C51-C54 = C51-C47
 1.54 with sigma of 0.02
 C67-C69
 2.38 with sigma of 0.04
 C67A-C69A
 2.35 with sigma of 0.04
 C67A-C68A
 2.38 with sigma of 0.04
 O7-C69
 2.38 with sigma of 0.04
 O7-C68
 2.38 with sigma of 0.04
 C4-C7
 2.51 with sigma of 0.04
 C4-C8A
 2.51 with sigma of 0.04
 C9A-C4
 2.51 with sigma of 0.04
 C4-C8
 2.51 with sigma of 0.04
 C9-C4
 2.51 with sigma of 0.04
 C4-C7A
 2.51 with sigma of 0.04
 C65A-C64A
 2.51 with sigma of 0.04
 C65A-C63A
 2.51 with sigma of 0.04
 O7A-C70A
 2.38 with sigma of 0.04
 O7A-C69A
 2.38 with sigma of 0.04
 C64A-C63A
 2.51 with sigma of 0.04
 C9A-C7A
 2.51 with sigma of 0.04
 C9A-C8A
 2.51 with sigma of 0.04
 C63-C64
 2.51 with sigma of 0.04
 C7A-C8A
 2.51 with sigma of 0.04
 C65-C64
 2.51 with sigma of 0.04
 C54A-C53A
 2.51 with sigma of 0.04
 C53A-C47
 2.51 with sigma of 0.04
 C52-C53
 2.51 with sigma of 0.04
 C52A-C47
 2.51 with sigma of 0.04
 C54-C47
 2.51 with sigma of 0.04
 C53-C54
 2.51 with sigma of 0.04
 C52-C47
 2.51 with sigma of 0.04
 C53-C47
 2.51 with sigma of 0.04
 C53A-C52A
 2.51 with sigma of 0.04
 C52-C54
 2.51 with sigma of 0.04
 C52A-C54A
 2.51 with sigma of 0.04
 C54A-C47
 2.51 with sigma of 0.04
4. Rigid bond restraints
 C6, C8A
 with sigma for 1-2 distances of 0.01 and sigma for 1-3 distances of 0.01
 C63, C62
 with sigma for 1-2 distances of 0.01 and sigma for 1-3 distances of 0.01
 C68, C67, O7, C70, C69
 with sigma for 1-2 distances of 0.01 and sigma for 1-3 distances of 0.01
 C70A, C69A, C68A, O7A, C67A
 with sigma for 1-2 distances of 0.01 and sigma for 1-3 distances of 0.01
5. Uiso/Uaniso restraints and constraints
C68 \\sim C67 \\sim C69 \\sim C70: within 1.7A with sigma of 0.04 and sigma for
terminal atoms of 0.08 within 1.7A
O7A \\sim C68A \\sim H69D \\sim C70A \\sim C67A: within 1.7A with sigma of 0.04
and sigma for terminal atoms of 0.08 within 1.7A
C6 \\sim C8A: within 1.7A with sigma of 0.04 and sigma for terminal atoms of
0.08 within 1.7A
C68 \\sim C67 \\sim C69 \\sim O7 \\sim C70: within 1.7A with sigma of 0.04 and
sigma for terminal atoms of 0.08 within 1.7A
C70A \\sim C69A \\sim C68A \\sim O7A \\sim C67A: within 1.7A with sigma of 0.04
and sigma for terminal atoms of 0.08 within 1.7A
Uanis(C9A) = Uanis(C9)
Uanis(C65A) = Uanis(C65)
Uanis(C64A) = Uanis(C64)
Uanis(C63A) = Uanis(C63)
6. Rigid body (RIGU) restrains
 C62, C63A
 with sigma for 1-2 distances of 0.002 and sigma for 1-3 distances of 0.002
 C6, C8A
 with sigma for 1-2 distances of 0.004 and sigma for 1-3 distances of 0.004
 C29, C31
 with sigma for 1-2 distances of 0.002 and sigma for 1-3 distances of 0.002
7. Others
 Sof(C30)=Sof(H30A)=Sof(H30B)=Sof(H30C)=Sof(C31)=Sof(H31A)=Sof(H31B)=Sof(H31C)=
 Sof(C32)=Sof(H32A)=Sof(H32B)=Sof(H32C)=1-FVAR(1)
 Sof(C30A)=Sof(H30D)=Sof(H30E)=Sof(H30F)=Sof(C31A)=Sof(H31D)=Sof(H31E)=
 Sof(H31F)=Sof(C32A)=Sof(H32D)=Sof(H32E)=Sof(H32F)=FVAR(1)
 Sof(C70A)=Sof(H70C)=Sof(H70D)=Sof(C69A)=Sof(H69C)=Sof(H69D)=Sof(C68A)=
 Sof(H68C)=Sof(H68D)=Sof(O7A)=Sof(C67A)=Sof(H67C)=Sof(H67D)=1-FVAR(2)
 Sof(C68)=Sof(H68A)=Sof(H68B)=Sof(C67)=Sof(H67A)=Sof(H67B)=Sof(O7)=Sof(C70)=
 Sof(H70A)=Sof(H70B)=Sof(C69)=Sof(H69A)=Sof(H69B)=FVAR(2)
 Sof(C63)=Sof(H63A)=Sof(H63B)=Sof(H63C)=Sof(C64)=Sof(H64A)=Sof(H64B)=Sof(H64C)=
 Sof(C65)=Sof(H65A)=Sof(H65B)=Sof(H65C)=1-FVAR(3)
 Sof(C63A)=Sof(H63D)=Sof(H63E)=Sof(H63F)=Sof(C65A)=Sof(H65D)=Sof(H65E)=
 Sof(H65F)=Sof(C64A)=Sof(H64D)=Sof(H64E)=Sof(H64F)=FVAR(3)
 Sof(C7A)=Sof(H7AA)=Sof(H7AB)=Sof(H7AC)=Sof(C8A)=Sof(H8AA)=Sof(H8AB)=Sof(H8AC)=
 Sof(C9A)=Sof(H9AA)=Sof(H9AB)=Sof(H9AC)=1-FVAR(4)
 Sof(C7)=Sof(H7A)=Sof(H7B)=Sof(H7C)=Sof(C8)=Sof(H8A)=Sof(H8B)=Sof(H8C)=Sof(C9)=
 Sof(H9A)=Sof(H9B)=Sof(H9C)=FVAR(4)
 Sof(C54A)=Sof(H54D)=Sof(H54E)=Sof(H54F)=Sof(C53A)=Sof(H53D)=Sof(H53E)=
 Sof(H53F)=Sof(C51A)=Sof(C52A)=Sof(H52D)=Sof(H52E)=Sof(H52F)=1-FVAR(5)
 Sof(C51)=Sof(C52)=Sof(H52A)=Sof(H52B)=Sof(H52C)=Sof(C53)=Sof(H53A)=Sof(H53B)=
 Sof(H53C)=Sof(C54)=Sof(H54A)=Sof(H54B)=Sof(H54C)=FVAR(5)
8.a Secondary CH2 refined with riding coordinates:
 C11(H11A,H11B), C22(H22A,H22B), C33(H33A,H33B), C44(H44A,H44B), C55(H55A,
 H55B), C66(H66A,H66B), C68(H68A,H68B), C67(H67A,H67B), C70(H70A,H70B),
 C69(H69A,H69B), C70A(H70C,H70D), C69A(H69C,H69D), C68A(H68C,H68D), C67A(H67C,
 H67D)
8.b Me refined with riding coordinates:
 C8A(H8AA,H8AB,H8AC), C9A(H9AA,H9AB,H9AC), C8(H8A,H8B,H8C)
8.c Aromatic/amide H refined with riding coordinates:
 C3(H3A), C5(H5A), C13(H13), C15(H15), C24(H24), C26(H26), C35(H35), C37(H37),
 C46(H46), C57(H57), C59(H59)
8.d Idealised Me refined as rotating group:
 C19(H19A,H19B,H19C), C20(H20A,H20B,H20C), C21(H21A,H21B,H21C), C30(H30A,H30B,
 H30C), C31(H31A,H31B,H31C), C32(H32A,H32B,H32C), C41(H41A,H41B,H41C), C42(H42A,
 H42B,H42C), C43(H43A,H43B,H43C), C63(H63A,H63B,H63C), C64(H64A,H64B,H64C),
 C65(H65A,H65B,H65C), C7A(H7AA,H7AB,H7AC), C7(H7A,H7B,H7C), C9(H9A,H9B,H9C),
 C30A(H30D,H30E,H30F), C31A(H31D,H31E,H31F), C32A(H32D,H32E,H32F), C63A(H63D,
 H63E,H63F), C65A(H65D,H65E,H65F), C64A(H64D,H64E,H64F), C52(H52A,H52B,H52C),
 C53(H53A,H53B,H53C), C54(H54A,H54B,H54C), C54A(H54D,H54E,H54F), C53A(H53D,H53E,
 H53F), C52A(H52D,H52E,H52F)
8.e Idealised tetrahedral OH refined as rotating group:
 O1(H1), O2(H2), O3(H3), O4(H4), O5(H5), O6(H6)
;
_olex2_submission_special_instructions 'No special instructions were received'
_oxdiff_exptl_absorpt_empirical_details
;
Empirical correction (ABSPACK) includes:
- Absorption correction using spherical harmonics
- Frame scaling
;
_oxdiff_exptl_absorpt_empirical_full_max 1.830
_oxdiff_exptl_absorpt_empirical_full_min 0.578
_oxdiff_twin_integration_method simultaneous
_oxdiff_twin_items 2

loop_
_space_group_symop_operation_xyz
'x, y, z'
'-x+1/2, y+1/2, -z+1/2'
'-x, -y, -z'
'x-1/2, -y-1/2, z-1/2'

loop_
_atom_site_label
_atom_site_type_symbol
_atom_site_fract_x
_atom_site_fract_y
_atom_site_fract_z
_atom_site_U_iso_or_equiv
_atom_site_adp_type
_atom_site_occupancy
_atom_site_site_symmetry_order
_atom_site_calc_flag
_atom_site_refinement_flags_posn
_atom_site_refinement_flags_adp
_atom_site_refinement_flags_occupancy
_atom_site_disorder_assembly
_atom_site_disorder_group
O1 O 0.26583(12) 0.53591(11) 0.55461(10) 0.0332(5) Uani 1 1 d . . . . .
H1 H 0.226450 0.533437 0.527044 0.050 Uiso 1 1 calc R U . . .
O2 O 0.15186(13) 0.51527(12) 0.46341(11) 0.0366(5) Uani 1 1 d . . . . .
H2 H 0.146868 0.531101 0.423505 0.055 Uiso 1 1 calc R U . . .
O3 O 0.14700(14) 0.58232(14) 0.34668(11) 0.0412(6) Uani 1 1 d . . . . .
H3 H 0.176692 0.614136 0.330641 0.062 Uiso 1 1 calc R U . . .
O4 O 0.24969(12) 0.68005(12) 0.31385(9) 0.0320(4) Uani 1 1 d . . . . .
H4 H 0.287769 0.652815 0.326787 0.048 Uiso 1 1 calc R U . . .
O5 O 0.34138(14) 0.56482(14) 0.33891(10) 0.0419(6) Uani 1 1 d . . . . .
H5 H 0.360393 0.557779 0.378535 0.063 Uiso 1 1 calc R U . . .
O6 O 0.34565(13) 0.49049(12) 0.45332(10) 0.0358(5) Uani 1 1 d . . . . .
H6 H 0.329067 0.501794 0.490863 0.054 Uiso 1 1 calc R U . . .
C1 C 0.26782(18) 0.47361(18) 0.59648(14) 0.0299(6) Uani 1 1 d . . . . .
C2 C 0.34057(18) 0.44159(17) 0.61507(14) 0.0307(6) Uani 1 1 d . . . . .
C3 C 0.34322(19) 0.38120(18) 0.65894(14) 0.0337(7) Uani 1 1 d . . . . .
H3A H 0.392359 0.358784 0.671507 0.040 Uiso 1 1 calc R U . . .
C4 C 0.27651(19) 0.35251(15) 0.68505(13) 0.0340(6) Uani 1 1 d D . . . .
C5 C 0.20464(19) 0.38583(17) 0.66443(14) 0.0327(6) Uani 1 1 d . . . . .
H5A H 0.158231 0.366352 0.681355 0.039 Uiso 1 1 calc R U . . .
C6 C 0.28008(15) 0.28614(14) 0.73450(12) 0.0409(7) Uani 1 1 d D U . . .
C10 C 0.19861(17) 0.44587(17) 0.62046(13) 0.0289(6) Uani 1 1 d . . . . .
C11 C 0.11889(17) 0.47826(18) 0.59773(15) 0.0308(6) Uani 1 1 d . . . . .
H11A H 0.125017 0.532013 0.587407 0.037 Uiso 1 1 calc R U . . .
H11B H 0.083931 0.474196 0.635280 0.037 Uiso 1 1 calc R U . . .
C12 C 0.08055(16) 0.43903(16) 0.53565(14) 0.0281(6) Uani 1 1 d . . . . .
C13 C 0.02773(17) 0.38090(16) 0.54231(14) 0.0303(6) Uani 1 1 d . . . . .
H13 H 0.013554 0.368044 0.586280 0.036 Uiso 1 1 calc R U . . .
C14 C -0.00555(17) 0.34044(17) 0.48717(14) 0.0307(6) Uani 1 1 d . . . . .
C15 C 0.01831(17) 0.35997(16) 0.42377(14) 0.0293(6) Uani 1 1 d . . . . .
H15 H -0.002712 0.332952 0.385507 0.035 Uiso 1 1 calc R U . . .
C16 C 0.07135(17) 0.41704(16) 0.41385(14) 0.0294(6) Uani 1 1 d . . . . .
C17 C 0.10082(16) 0.45745(16) 0.47098(14) 0.0296(6) Uani 1 1 d . . . . .
C18 C -0.06231(19) 0.27560(18) 0.49371(16) 0.0360(7) Uani 1 1 d . . . . .
C19 C -0.0281(2) 0.2045(2) 0.4643(2) 0.0534(10) Uani 1 1 d . . . . .
H19A H -0.019841 0.212376 0.416461 0.080 Uiso 1 1 calc R U . . .
H19B H -0.064575 0.162820 0.468819 0.080 Uiso 1 1 calc R U . . .
H19C H 0.021994 0.192696 0.488848 0.080 Uiso 1 1 calc R U . . .
C20 C -0.0792(2) 0.2602(2) 0.56710(18) 0.0517(9) Uani 1 1 d . . . . .
H20A H -0.030208 0.248251 0.593287 0.078 Uiso 1 1 calc R U . . .
H20B H -0.115339 0.217822 0.568813 0.078 Uiso 1 1 calc R U . . .
H20C H -0.102929 0.304565 0.586235 0.078 Uiso 1 1 calc R U . . .
C21 C -0.1400(2) 0.2930(2) 0.4550(2) 0.0492(9) Uani 1 1 d . . . . .
H21A H -0.163607 0.337121 0.474708 0.074 Uiso 1 1 calc R U . . .
H21B H -0.175306 0.250197 0.457716 0.074 Uiso 1 1 calc R U . . .
H21C H -0.131008 0.303007 0.407575 0.074 Uiso 1 1 calc R U . . .
C22 C 0.10374(17) 0.42815(17) 0.34562(14) 0.0310(6) Uani 1 1 d . . . . .
H22A H 0.101469 0.379322 0.322071 0.037 Uiso 1 1 calc R U . . .
H22B H 0.159728 0.441499 0.353429 0.037 Uiso 1 1 calc R U . . .
C23 C 0.06545(17) 0.48645(17) 0.29720(14) 0.0298(6) Uani 1 1 d . . . . .
C24 C 0.00888(19) 0.46446(18) 0.24792(15) 0.0342(7) Uani 1 1 d . . . . .
H24 H -0.009628 0.414380 0.247776 0.041 Uiso 1 1 calc R U . . .
C25 C -0.02171(17) 0.51408(18) 0.19837(14) 0.0358(7) Uani 1 1 d D . . . .
C26 C 0.00794(18) 0.58595(18) 0.19933(15) 0.0337(6) Uani 1 1 d . . . . .
H26 H -0.011178 0.619917 0.165291 0.040 Uiso 1 1 calc R U . . .
C27 C 0.06453(17) 0.61095(16) 0.24783(14) 0.0290(6) Uani 1 1 d . . . . .
C28 C 0.09150(17) 0.55979(17) 0.29718(14) 0.0304(6) Uani 1 1 d . . . . .
C29 C -0.08272(19) 0.48769(17) 0.14295(15) 0.0514(9) Uani 1 1 d D . . . .
C30 C -0.0537(7) 0.4151(4) 0.1113(5) 0.065(3) Uani 0.387(7) 1 d D . P A 2
H30A H -0.011676 0.426854 0.081934 0.097 Uiso 0.387(7) 1 calc R U P A 2
H30B H -0.097117 0.391237 0.084740 0.097 Uiso 0.387(7) 1 calc R U P A 2
H30C H -0.033869 0.381087 0.147225 0.097 Uiso 0.387(7) 1 calc R U P A 2
C31 C -0.1540(4) 0.4672(6) 0.1826(4) 0.062(3) Uani 0.387(7) 1 d D . P A 2
H31A H -0.138748 0.429360 0.216718 0.093 Uiso 0.387(7) 1 calc R U P A 2
H31B H -0.195797 0.447329 0.151497 0.093 Uiso 0.387(7) 1 calc R U P A 2
H31C H -0.172835 0.512005 0.204949 0.093 Uiso 0.387(7) 1 calc R U P A 2
C32 C -0.1133(7) 0.5513(4) 0.0961(5) 0.053(3) Uani 0.387(7) 1 d D . P A 2
H32A H -0.126622 0.594618 0.123293 0.080 Uiso 0.387(7) 1 calc R U P A 2
H32B H -0.159937 0.534404 0.069034 0.080 Uiso 0.387(7) 1 calc R U P A 2
H32C H -0.072630 0.565521 0.066031 0.080 Uiso 0.387(7) 1 calc R U P A 2
C33 C 0.09740(18) 0.68982(16) 0.24400(14) 0.0290(6) Uani 1 1 d . . . . .
H33A H 0.057847 0.722171 0.219797 0.035 Uiso 1 1 calc R U . . .
H33B H 0.106749 0.709667 0.290410 0.035 Uiso 1 1 calc R U . . .
C34 C 0.17301(17) 0.69427(16) 0.20868(14) 0.0277(6) Uani 1 1 d . . . . .
C35 C 0.17174(17) 0.70471(16) 0.13902(14) 0.0270(6) Uani 1 1 d . . . . .
H35 H 0.122527 0.709710 0.114304 0.032 Uiso 1 1 calc R U . . .
C36 C 0.23918(16) 0.70813(15) 0.10418(13) 0.0265(6) Uani 1 1 d . . . . .
C37 C 0.31128(17) 0.69933(16) 0.14200(14) 0.0289(6) Uani 1 1 d . . . . .
H37 H 0.358263 0.700972 0.119220 0.035 Uiso 1 1 calc R U . . .
C38 C 0.31599(17) 0.68837(16) 0.21127(14) 0.0278(6) Uani 1 1 d . . . . .
C39 C 0.24649(18) 0.68684(16) 0.24443(14) 0.0273(6) Uani 1 1 d . . . . .
C40 C 0.23877(17) 0.72012(18) 0.02812(14) 0.0318(6) Uani 1 1 d . . . . .
C41 C 0.2794(2) 0.6536(2) -0.00330(16) 0.0465(9) Uani 1 1 d . . . . .
H41A H 0.333148 0.649509 0.016621 0.070 Uiso 1 1 calc R U . . .
H41B H 0.280149 0.661088 -0.052153 0.070 Uiso 1 1 calc R U . . .
H41C H 0.250748 0.607529 0.005542 0.070 Uiso 1 1 calc R U . . .
C42 C 0.15613(18) 0.7265(2) -0.00470(15) 0.0372(7) Uani 1 1 d . . . . .
H42A H 0.126850 0.680878 0.004084 0.056 Uiso 1 1 calc R U . . .
H42B H 0.158450 0.733214 -0.053529 0.056 Uiso 1 1 calc R U . . .
H42C H 0.129863 0.769636 0.014200 0.056 Uiso 1 1 calc R U . . .
C43 C 0.2807(2) 0.7930(2) 0.01396(17) 0.0457(8) Uani 1 1 d . . . . .
H43A H 0.254639 0.834523 0.035498 0.069 Uiso 1 1 calc R U . . .
H43B H 0.279231 0.801398 -0.034898 0.069 Uiso 1 1 calc R U . . .
H43C H 0.335269 0.789878 0.032167 0.069 Uiso 1 1 calc R U . . .
C44 C 0.39528(17) 0.67620(17) 0.24966(15) 0.0303(6) Uani 1 1 d . . . . .
H44A H 0.434899 0.707512 0.228992 0.036 Uiso 1 1 calc R U . . .
H44B H 0.392049 0.693052 0.296898 0.036 Uiso 1 1 calc R U . . .
C45 C 0.42220(16) 0.59518(16) 0.24987(14) 0.0296(6) Uani 1 1 d . . . . .
C46 C 0.47549(19) 0.57203(18) 0.20460(16) 0.0363(7) Uani 1 1 d . . . . .
H46 H 0.494611 0.607564 0.174181 0.044 Uiso 1 1 calc R U . . .
C47 C 0.5021(2) 0.4980(2) 0.20218(18) 0.0449(8) Uani 1 1 d D . . . .
C48 C 0.4716(2) 0.44738(19) 0.24667(16) 0.0385(7) Uani 1 1 d . . . . .
H48 H 0.488(2) 0.393(2) 0.2470(18) 0.046 Uiso 1 1 d . U . . .
C49 C 0.41755(18) 0.46771(17) 0.29266(14) 0.0307(6) Uani 1 1 d . . . . .
C50 C 0.39460(17) 0.54254(17) 0.29382(13) 0.0302(6) Uani 1 1 d . . . . .
C55 C 0.38384(18) 0.40854(17) 0.33765(14) 0.0324(6) Uani 1 1 d . . . . .
H55A H 0.328760 0.421759 0.344320 0.039 Uiso 1 1 calc R U . . .
H55B H 0.383514 0.360048 0.313575 0.039 Uiso 1 1 calc R U . . .
C56 C 0.42674(17) 0.39826(16) 0.40657(14) 0.0302(6) Uani 1 1 d . . . . .
C57 C 0.48719(17) 0.34662(17) 0.41600(15) 0.0308(6) Uani 1 1 d . . . . .
H57 H 0.502896 0.319339 0.378143 0.037 Uiso 1 1 calc R U . . .
C58 C 0.52553(15) 0.33354(15) 0.47910(16) 0.0322(6) Uani 1 1 d D . . . .
C59 C 0.50080(17) 0.37448(17) 0.53324(15) 0.0316(6) Uani 1 1 d . . . . .
H59 H 0.526038 0.366099 0.576696 0.038 Uiso 1 1 calc R U . . .
C60 C 0.44098(16) 0.42705(17) 0.52697(14) 0.0292(6) Uani 1 1 d . . . . .
C61 C 0.40445(16) 0.43818(16) 0.46259(14) 0.0291(6) Uani 1 1 d . . . . .
C62 C 0.59036(14) 0.27421(14) 0.48909(13) 0.0378(7) Uani 1 1 d D U . . .
C63 C 0.6575(3) 0.3018(4) 0.5383(3) 0.0422(14) Uani 0.756(10) 1 d D U P B 2
H63A H 0.676537 0.350080 0.522837 0.063 Uiso 0.756(10) 1 calc R U P B 2
H63B H 0.700265 0.265319 0.540092 0.063 Uiso 0.756(10) 1 calc R U P B 2
H63C H 0.638378 0.307585 0.583484 0.063 Uiso 0.756(10) 1 calc R U P B 2
C64 C 0.5562(4) 0.2012(3) 0.5158(6) 0.090(3) Uani 0.756(10) 1 d D . P B 2
H64A H 0.532584 0.211132 0.558471 0.135 Uiso 0.756(10) 1 calc R U P B 2
H64B H 0.598051 0.164176 0.523149 0.135 Uiso 0.756(10) 1 calc R U P B 2
H64C H 0.516149 0.181909 0.482622 0.135 Uiso 0.756(10) 1 calc R U P B 2
C65 C 0.6293(3) 0.2599(4) 0.42259(18) 0.0526(16) Uani 0.756(10) 1 d D . P B 2
H65A H 0.589335 0.245674 0.387269 0.079 Uiso 0.756(10) 1 calc R U P B 2
H65B H 0.667708 0.219487 0.429200 0.079 Uiso 0.756(10) 1 calc R U P B 2
H65C H 0.655783 0.305566 0.408992 0.079 Uiso 0.756(10) 1 calc R U P B 2
C66 C 0.41625(17) 0.46956(18) 0.58787(15) 0.0322(6) Uani 1 1 d . . . . .
H66A H 0.409795 0.522962 0.575591 0.039 Uiso 1 1 calc R U . . .
H66B H 0.458627 0.466159 0.624244 0.039 Uiso 1 1 calc R U . . .
C7A C 0.3114(18) 0.311(2) 0.8057(7) 0.083(12) Uani 0.138(5) 1 d D . P C 2
H7AA H 0.280255 0.352704 0.820615 0.124 Uiso 0.138(5) 1 calc R U P C 2
H7AB H 0.366208 0.325940 0.804592 0.124 Uiso 0.138(5) 1 calc R U P C 2
H7AC H 0.307576 0.268723 0.837134 0.124 Uiso 0.138(5) 1 calc R U P C 2
C8A C 0.1972(6) 0.2576(15) 0.7463(13) 0.055(7) Uani 0.138(5) 1 d D U P C 2
H8AA H 0.200886 0.215424 0.777896 0.083 Uiso 0.138(5) 1 calc R U P C 2
H8AB H 0.166848 0.297958 0.765280 0.083 Uiso 0.138(5) 1 calc R U P C 2
H8AC H 0.171317 0.241265 0.703280 0.083 Uiso 0.138(5) 1 calc R U P C 2
C9A C 0.3137(14) 0.2149(8) 0.7039(11) 0.0492(11) Uani 0.138(5) 1 d D . P C 2
H9AA H 0.314660 0.174465 0.737278 0.074 Uiso 0.138(5) 1 calc R U P C 2
H9AB H 0.280693 0.200136 0.663789 0.074 Uiso 0.138(5) 1 calc R U P C 2
H9AC H 0.366967 0.224705 0.691122 0.074 Uiso 0.138(5) 1 calc R U P C 2
C7 C 0.36476(17) 0.2600(2) 0.7519(2) 0.0442(10) Uani 0.862(5) 1 d D . P C 1
H7A H 0.395158 0.301032 0.773283 0.066 Uiso 0.862(5) 1 calc R U P C 1
H7B H 0.388444 0.244754 0.710469 0.066 Uiso 0.862(5) 1 calc R U P C 1
H7C H 0.364557 0.217432 0.783033 0.066 Uiso 0.862(5) 1 calc R U P C 1
C8 C 0.2438(3) 0.3094(3) 0.80010(15) 0.0506(11) Uani 0.862(5) 1 d D . P C 1
H8A H 0.273539 0.351236 0.820839 0.076 Uiso 0.862(5) 1 calc R U P C 1
H8B H 0.189343 0.324769 0.789822 0.076 Uiso 0.862(5) 1 calc R U P C 1
H8C H 0.245324 0.266999 0.831448 0.076 Uiso 0.862(5) 1 calc R U P C 1
C9 C 0.2334(3) 0.22049(19) 0.7020(2) 0.0492(11) Uani 0.862(5) 1 d D . P C 1
H9A H 0.235043 0.178046 0.733268 0.074 Uiso 0.862(5) 1 calc R U P C 1
H9B H 0.256421 0.205757 0.660105 0.074 Uiso 0.862(5) 1 calc R U P C 1
H9C H 0.178910 0.235821 0.691803 0.074 Uiso 0.862(5) 1 calc R U P C 1
C68 C 0.2172(14) 0.4349(12) 0.1873(10) 0.183(9) Uani 0.639(14) 1 d D U P D 1
H68A H 0.233994 0.445406 0.235026 0.220 Uiso 0.639(14) 1 calc R U P D 1
H68B H 0.159599 0.428922 0.181703 0.220 Uiso 0.639(14) 1 calc R U P D 1
C67 C 0.2623(11) 0.3686(6) 0.1572(6) 0.102(5) Uani 0.639(14) 1 d D U P D 1
H67A H 0.315992 0.365346 0.178887 0.122 Uiso 0.639(14) 1 calc R U P D 1
H67B H 0.235006 0.320778 0.164591 0.122 Uiso 0.639(14) 1 calc R U P D 1
O7 O 0.2647(5) 0.3828(5) 0.0881(4) 0.107(3) Uani 0.639(14) 1 d D U P D 1
C70 C 0.2485(15) 0.4577(8) 0.0737(7) 0.146(8) Uani 0.639(14) 1 d D U P D 1
H70A H 0.196592 0.463036 0.049089 0.175 Uiso 0.639(14) 1 calc R U P D 1
H70B H 0.288745 0.479335 0.045955 0.175 Uiso 0.639(14) 1 calc R U P D 1
C69 C 0.2496(13) 0.4929(6) 0.1368(7) 0.146(7) Uani 0.639(14) 1 d D U P D 1
H69A H 0.216343 0.538195 0.134082 0.176 Uiso 0.639(14) 1 calc R U P D 1
H69B H 0.303646 0.507763 0.151932 0.176 Uiso 0.639(14) 1 calc R U P D 1
C70A C 0.2746(11) 0.4302(15) 0.0776(9) 0.078(6) Uani 0.361(14) 1 d D U P D 2
H70C H 0.281832 0.392623 0.041920 0.094 Uiso 0.361(14) 1 calc R U P D 2
H70D H 0.316056 0.468526 0.075446 0.094 Uiso 0.361(14) 1 calc R U P D 2
C69A C 0.1975(7) 0.4652(8) 0.0667(6) 0.054(3) Uani 0.361(14) 1 d D U P D 2
H69C H 0.197800 0.507383 0.034458 0.065 Uiso 0.361(14) 1 calc R U P D 2
H69D H 0.156565 0.428712 0.051319 0.065 Uiso 0.361(14) 1 calc R U P D 2
C68A C 0.1888(11) 0.4896(9) 0.1335(7) 0.076(5) Uani 0.361(14) 1 d D U P D 2
H68C H 0.132440 0.493685 0.141091 0.091 Uiso 0.361(14) 1 calc R U P D 2
H68D H 0.212410 0.539919 0.139769 0.091 Uiso 0.361(14) 1 calc R U P D 2
O7A O 0.2256(7) 0.4390(10) 0.1822(5) 0.089(6) Uani 0.361(14) 1 d D U P D 2
C67A C 0.2803(12) 0.3942(14) 0.1437(8) 0.093(7) Uani 0.361(14) 1 d D U P D 2
H67C H 0.334339 0.396806 0.164679 0.112 Uiso 0.361(14) 1 calc R U P D 2
H67D H 0.263715 0.341250 0.140385 0.112 Uiso 0.361(14) 1 calc R U P D 2
C30A C -0.1085(5) 0.4058(2) 0.1500(4) 0.069(2) Uani 0.613(7) 1 d D . P A 1
H30D H -0.063225 0.372833 0.146780 0.103 Uiso 0.613(7) 1 calc R U P A 1
H30E H -0.148310 0.393704 0.113794 0.103 Uiso 0.613(7) 1 calc R U P A 1
H30F H -0.130464 0.398745 0.193863 0.103 Uiso 0.613(7) 1 calc R U P A 1
C31A C -0.1515(3) 0.5431(4) 0.1361(4) 0.070(2) Uani 0.613(7) 1 d D . P A 1
H31D H -0.180177 0.541608 0.177156 0.104 Uiso 0.613(7) 1 calc R U P A 1
H31E H -0.186768 0.529164 0.097127 0.104 Uiso 0.613(7) 1 calc R U P A 1
H31F H -0.131479 0.593699 0.129620 0.104 Uiso 0.613(7) 1 calc R U P A 1
C32A C -0.0436(4) 0.4905(4) 0.0753(2) 0.063(2) Uani 0.613(7) 1 d D . P A 1
H32D H -0.022468 0.540667 0.068599 0.094 Uiso 0.613(7) 1 calc R U P A 1
H32E H -0.082383 0.478672 0.038227 0.094 Uiso 0.613(7) 1 calc R U P A 1
H32F H -0.000955 0.453837 0.075987 0.094 Uiso 0.613(7) 1 calc R U P A 1
C63A C 0.6662(9) 0.3116(14) 0.5185(10) 0.0422(14) Uani 0.244(10) 1 d D . P B 1
H63D H 0.689000 0.341414 0.483428 0.063 Uiso 0.244(10) 1 calc R U P B 1
H63E H 0.703520 0.272979 0.534708 0.063 Uiso 0.244(10) 1 calc R U P B 1
H63F H 0.654263 0.344107 0.556219 0.063 Uiso 0.244(10) 1 calc R U P B 1
C65A C 0.6025(12) 0.2222(10) 0.4289(6) 0.0526(16) Uani 0.244(10) 1 d D . P B 1
H65D H 0.552947 0.197634 0.414726 0.079 Uiso 0.244(10) 1 calc R U P B 1
H65E H 0.641829 0.184274 0.442361 0.079 Uiso 0.244(10) 1 calc R U P B 1
H65F H 0.620513 0.251618 0.391282 0.079 Uiso 0.244(10) 1 calc R U P B 1
C64A C 0.5641(15) 0.2248(11) 0.5469(9) 0.090(3) Uani 0.244(10) 1 d D . P B 1
H64D H 0.549301 0.256663 0.584201 0.135 Uiso 0.244(10) 1 calc R U P B 1
H64E H 0.607187 0.191886 0.562883 0.135 Uiso 0.244(10) 1 calc R U P B 1
H64F H 0.519026 0.194533 0.530573 0.135 Uiso 0.244(10) 1 calc R U P B 1
C51 C 0.5476(6) 0.4732(7) 0.1426(5) 0.053(3) Uani 0.523(7) 1 d D . P E 1
C52 C 0.5730(11) 0.3929(8) 0.1502(8) 0.084(6) Uani 0.523(7) 1 d D . P E 1
H52A H 0.596237 0.384598 0.196098 0.127 Uiso 0.523(7) 1 calc R U P E 1
H52B H 0.611877 0.381729 0.117568 0.127 Uiso 0.523(7) 1 calc R U P E 1
H52C H 0.527591 0.360069 0.141852 0.127 Uiso 0.523(7) 1 calc R U P E 1
C53 C 0.6207(5) 0.5231(6) 0.1470(5) 0.062(2) Uani 0.523(7) 1 d D . P E 1
H53A H 0.605072 0.575406 0.139891 0.093 Uiso 0.523(7) 1 calc R U P E 1
H53B H 0.655536 0.508101 0.112262 0.093 Uiso 0.523(7) 1 calc R U P E 1
H53C H 0.648155 0.517789 0.191727 0.093 Uiso 0.523(7) 1 calc R U P E 1
C54 C 0.5042(5) 0.4831(4) 0.0728(3) 0.052(2) Uani 0.523(7) 1 d D . P E 1
H54A H 0.455816 0.453613 0.070643 0.079 Uiso 0.523(7) 1 calc R U P E 1
H54B H 0.537614 0.465922 0.037783 0.079 Uiso 0.523(7) 1 calc R U P E 1
H54C H 0.491402 0.536007 0.065572 0.079 Uiso 0.523(7) 1 calc R U P E 1
C54A C 0.6488(4) 0.4621(5) 0.2096(4) 0.049(2) Uani 0.477(7) 1 d D . P E 2
H54D H 0.662956 0.508920 0.232966 0.074 Uiso 0.477(7) 1 calc R U P E 2
H54E H 0.691773 0.446199 0.182781 0.074 Uiso 0.477(7) 1 calc R U P E 2
H54F H 0.638877 0.423370 0.242944 0.074 Uiso 0.477(7) 1 calc R U P E 2
C53A C 0.5512(9) 0.4014(8) 0.1276(7) 0.056(4) Uani 0.477(7) 1 d D . P E 2
H53D H 0.538378 0.364033 0.161203 0.084 Uiso 0.477(7) 1 calc R U P E 2
H53E H 0.594528 0.383184 0.102328 0.084 Uiso 0.477(7) 1 calc R U P E 2
H53F H 0.505254 0.410244 0.096370 0.084 Uiso 0.477(7) 1 calc R U P E 2
C51A C 0.5749(6) 0.4741(6) 0.1631(5) 0.039(2) Uani 0.477(7) 1 d D . P E 2
C52A C 0.5913(6) 0.5320(5) 0.1099(4) 0.052(2) Uani 0.477(7) 1 d D . P E 2
H52D H 0.543290 0.541767 0.081514 0.077 Uiso 0.477(7) 1 calc R U P E 2
H52E H 0.631825 0.513100 0.081710 0.077 Uiso 0.477(7) 1 calc R U P E 2
H52F H 0.609401 0.578422 0.132005 0.077 Uiso 0.477(7) 1 calc R U P E 2

loop_
_atom_site_aniso_label
_atom_site_aniso_U_11
_atom_site_aniso_U_22
_atom_site_aniso_U_33
_atom_site_aniso_U_23
_atom_site_aniso_U_13
_atom_site_aniso_U_12
O1 0.0346(11) 0.0346(11) 0.0297(10) 0.0020(8) -0.0032(8) 0.0006(9)
O2 0.0384(12) 0.0387(12) 0.0320(11) 0.0076(9) -0.0033(9) -0.0086(9)
O3 0.0439(13) 0.0497(14) 0.0284(11) 0.0084(10) -0.0104(9) -0.0142(11)
O4 0.0354(11) 0.0382(12) 0.0217(9) 0.0011(8) -0.0027(8) 0.0016(9)
O5 0.0505(14) 0.0514(14) 0.0244(10) 0.0059(10) 0.0066(9) 0.0150(11)
O6 0.0356(11) 0.0406(12) 0.0314(11) 0.0043(9) 0.0041(9) 0.0098(9)
C1 0.0348(15) 0.0350(15) 0.0195(12) -0.0031(11) -0.0009(11) 0.0019(13)
C2 0.0330(15) 0.0364(16) 0.0224(13) -0.0053(11) -0.0008(11) 0.0019(13)
C3 0.0384(16) 0.0398(16) 0.0223(13) -0.0033(12) -0.0038(11) 0.0037(13)
C4 0.0412(16) 0.0375(16) 0.0228(13) -0.0012(12) -0.0022(11) 0.0028(13)
C5 0.0397(16) 0.0372(16) 0.0215(13) -0.0040(11) 0.0031(11) -0.0037(13)
C6 0.0461(18) 0.0478(19) 0.0281(15) 0.0098(14) -0.0016(13) -0.0001(15)
C10 0.0302(14) 0.0362(15) 0.0201(12) -0.0062(11) 0.0008(10) 0.0019(12)
C11 0.0317(15) 0.0347(15) 0.0261(14) -0.0032(11) 0.0023(11) 0.0031(12)
C12 0.0276(13) 0.0314(14) 0.0250(13) -0.0006(11) -0.0005(10) 0.0044(11)
C13 0.0320(14) 0.0347(15) 0.0243(13) 0.0017(11) 0.0029(11) 0.0029(12)
C14 0.0304(14) 0.0336(15) 0.0280(14) 0.0037(11) 0.0018(11) 0.0022(12)
C15 0.0298(14) 0.0323(14) 0.0250(13) -0.0001(11) -0.0026(10) 0.0028(12)
C16 0.0299(14) 0.0324(14) 0.0257(14) 0.0027(11) -0.0002(10) 0.0032(12)
C17 0.0281(14) 0.0321(15) 0.0282(14) 0.0020(11) 0.0001(11) 0.0019(11)
C18 0.0403(17) 0.0348(16) 0.0330(16) -0.0003(12) 0.0040(13) -0.0016(13)
C19 0.061(2) 0.0383(19) 0.063(2) -0.0050(17) 0.0223(19) -0.0073(17)
C20 0.064(2) 0.055(2) 0.0379(19) 0.0016(16) 0.0109(16) -0.0202(19)
C21 0.0404(18) 0.055(2) 0.051(2) 0.0033(17) -0.0027(15) -0.0080(16)
C22 0.0327(14) 0.0355(15) 0.0247(13) 0.0016(11) 0.0011(11) 0.0025(12)
C23 0.0311(14) 0.0342(15) 0.0244(13) 0.0017(11) 0.0033(11) 0.0025(12)
C24 0.0393(16) 0.0368(16) 0.0264(14) -0.0009(12) 0.0004(12) -0.0021(13)
C25 0.0375(16) 0.0409(17) 0.0284(15) -0.0005(12) -0.0036(12) -0.0005(14)
C26 0.0346(15) 0.0412(17) 0.0246(14) 0.0032(12) -0.0022(11) 0.0015(13)
C27 0.0292(13) 0.0353(15) 0.0224(13) 0.0011(11) 0.0024(10) 0.0021(12)
C28 0.0307(14) 0.0388(16) 0.0212(13) -0.0004(11) -0.0014(10) -0.0019(12)
C29 0.060(2) 0.0426(19) 0.048(2) 0.0019(16) -0.0250(17) -0.0074(17)
C30 0.084(8) 0.071(7) 0.036(5) -0.017(5) -0.018(5) -0.011(6)
C31 0.059(5) 0.053(6) 0.069(7) 0.002(5) -0.030(4) -0.003(5)
C32 0.059(7) 0.056(6) 0.041(5) 0.000(4) -0.025(5) -0.004(5)
C33 0.0332(14) 0.0317(15) 0.0221(13) 0.0029(11) 0.0009(11) 0.0030(12)
C34 0.0313(14) 0.0291(14) 0.0227(13) 0.0023(10) 0.0012(11) 0.0008(11)
C35 0.0301(14) 0.0276(13) 0.0230(13) 0.0006(10) -0.0001(10) 0.0011(11)
C36 0.0293(14) 0.0268(13) 0.0232(13) 0.0013(10) -0.0004(10) -0.0027(11)
C37 0.0309(14) 0.0311(14) 0.0246(13) 0.0020(11) 0.0009(11) -0.0013(12)
C38 0.0287(14) 0.0285(14) 0.0256(13) 0.0026(10) -0.0023(11) -0.0010(11)
C39 0.0342(14) 0.0270(14) 0.0204(13) 0.0016(10) -0.0002(11) -0.0004(12)
C40 0.0292(14) 0.0418(17) 0.0238(13) 0.0022(12) -0.0031(11) -0.0023(12)
C41 0.0455(19) 0.068(2) 0.0261(15) -0.0033(15) -0.0003(13) 0.0143(17)
C42 0.0346(16) 0.0529(19) 0.0235(14) 0.0010(13) -0.0032(11) 0.0047(14)
C43 0.053(2) 0.051(2) 0.0319(16) 0.0109(15) -0.0047(14) -0.0141(17)
C44 0.0305(14) 0.0329(15) 0.0268(14) 0.0036(11) -0.0044(11) -0.0015(12)
C45 0.0297(14) 0.0343(15) 0.0238(13) -0.0001(11) -0.0053(10) 0.0002(12)
C46 0.0402(16) 0.0370(16) 0.0323(15) 0.0053(13) 0.0066(12) 0.0002(13)
C47 0.053(2) 0.0420(19) 0.0414(19) 0.0025(15) 0.0180(16) 0.0068(16)
C48 0.0456(18) 0.0367(17) 0.0338(16) 0.0006(13) 0.0081(13) 0.0074(14)
C49 0.0363(15) 0.0340(15) 0.0211(13) -0.0011(11) -0.0035(11) 0.0004(12)
C50 0.0305(14) 0.0384(16) 0.0210(13) 0.0006(11) -0.0032(10) 0.0034(12)
C55 0.0356(15) 0.0345(15) 0.0266(14) -0.0003(12) -0.0014(11) 0.0013(13)
C56 0.0313(14) 0.0330(15) 0.0262(14) 0.0041(11) 0.0002(11) -0.0016(12)
C57 0.0312(14) 0.0322(15) 0.0292(14) -0.0016(11) 0.0023(11) 0.0005(12)
C58 0.0263(14) 0.0331(15) 0.0367(16) -0.0005(12) -0.0019(11) -0.0010(12)
C59 0.0283(14) 0.0362(16) 0.0293(15) 0.0045(12) -0.0044(11) -0.0011(12)
C60 0.0258(13) 0.0344(15) 0.0272(14) 0.0004(11) -0.0006(10) -0.0030(11)
C61 0.0267(13) 0.0303(14) 0.0298(14) 0.0046(11) -0.0003(10) 0.0018(11)
C62 0.0325(15) 0.0358(17) 0.0443(18) 0.0001(13) -0.0027(13) 0.0042(13)
C63 0.039(2) 0.047(3) 0.039(3) -0.004(3) -0.008(2) 0.0113(17)
C64 0.040(3) 0.028(3) 0.202(10) 0.030(4) 0.019(5) 0.004(3)
C65 0.050(3) 0.060(4) 0.046(2) -0.013(3) -0.007(2) 0.023(3)
C66 0.0276(14) 0.0378(16) 0.0302(15) 0.0006(12) -0.0045(11) 0.0014(12)
C7A 0.05(2) 0.13(4) 0.07(2) 0.01(2) 0.006(16) 0.01(2)
C8A 0.078(11) 0.043(15) 0.044(15) 0.014(12) -0.004(13) -0.015(13)
C9A 0.052(2) 0.040(2) 0.054(3) 0.0130(18) -0.0095(19) -0.0068(19)
C7 0.041(2) 0.049(2) 0.041(2) 0.0176(18) -0.0036(16) 0.0013(18)
C8 0.060(3) 0.063(3) 0.0286(19) 0.0138(18) -0.0002(17) 0.001(2)
C9 0.052(2) 0.040(2) 0.054(3) 0.0130(18) -0.0095(19) -0.0068(19)
C68 0.191(18) 0.213(17) 0.158(13) 0.009(12) 0.104(13) 0.063(15)
C67 0.175(13) 0.048(5) 0.078(7) 0.008(4) -0.020(7) 0.001(6)
O7 0.152(7) 0.099(6) 0.071(4) 0.003(4) 0.015(4) 0.046(5)
C70 0.24(2) 0.106(9) 0.085(7) 0.045(6) -0.062(10) -0.033(12)
C69 0.261(19) 0.047(5) 0.123(9) 0.006(5) -0.053(11) -0.008(9)
C70A 0.081(10) 0.090(14) 0.067(9) 0.030(9) 0.032(8) 0.042(10)
C69A 0.045(6) 0.061(7) 0.054(6) 0.012(5) -0.012(5) 0.018(5)
C68A 0.090(11) 0.063(9) 0.077(9) -0.005(7) 0.025(8) 0.018(8)
O7A 0.051(6) 0.188(15) 0.025(4) -0.026(6) -0.014(4) 0.028(7)
C67A 0.087(11) 0.147(19) 0.043(8) -0.020(9) -0.018(7) 0.065(12)
C30A 0.084(6) 0.064(5) 0.053(4) 0.001(3) -0.025(4) -0.028(4)
C31A 0.050(4) 0.082(5) 0.073(5) 0.004(4) -0.028(4) -0.016(4)
C32A 0.092(5) 0.053(4) 0.040(3) -0.004(3) -0.022(3) -0.008(4)
C63A 0.039(2) 0.047(3) 0.039(3) -0.004(3) -0.008(2) 0.0113(17)
C65A 0.050(3) 0.060(4) 0.046(2) -0.013(3) -0.007(2) 0.023(3)
C64A 0.040(3) 0.028(3) 0.202(10) 0.030(4) 0.019(5) 0.004(3)
C51 0.055(7) 0.057(6) 0.048(6) 0.012(5) 0.019(5) 0.014(5)
C52 0.113(14) 0.072(7) 0.075(11) 0.014(7) 0.050(9) 0.047(8)
C53 0.045(4) 0.092(7) 0.051(5) 0.006(5) 0.015(4) 0.006(4)
C54 0.069(5) 0.055(4) 0.035(4) -0.001(3) 0.012(3) 0.001(4)
C54A 0.041(4) 0.055(5) 0.053(5) -0.006(4) 0.010(3) 0.012(3)
C53A 0.053(6) 0.066(9) 0.051(8) -0.020(6) 0.021(5) -0.005(6)
C51A 0.035(5) 0.041(4) 0.041(6) -0.004(4) 0.014(4) 0.004(4)
C52A 0.057(5) 0.066(5) 0.033(4) 0.002(4) 0.015(4) 0.010(4)

loop_
_atom_type_symbol
_atom_type_description
_atom_type_scat_dispersion_real
_atom_type_scat_dispersion_imag
_atom_type_scat_source
C C 0.0181 0.0091 'International Tables Vol C Tables 4.2.6.8 and 6.1.1.4'
H H 0.0000 0.0000 'International Tables Vol C Tables 4.2.6.8 and 6.1.1.4'
O O 0.0492 0.0322 'International Tables Vol C Tables 4.2.6.8 and 6.1.1.4'

loop_
_geom_angle_atom_site_label_1
_geom_angle_atom_site_label_2
_geom_angle_atom_site_label_3
_geom_angle
_geom_angle_site_symmetry_1
_geom_angle_site_symmetry_3
_geom_angle_publ_flag
C1 O1 H1 109.5 . . ?
C17 O2 H2 109.5 . . ?
C28 O3 H3 109.5 . . ?
C39 O4 H4 109.5 . . ?
C50 O5 H5 109.5 . . ?
C61 O6 H6 109.5 . . ?
O1 C1 C2 118.1(3) . . ?
O1 C1 C10 120.1(3) . . ?
C2 C1 C10 121.7(3) . . ?
C1 C2 C66 122.5(3) . . ?
C3 C2 C1 118.4(3) . . ?
C3 C2 C66 119.1(3) . . ?
C2 C3 H3A 119.0 . . ?
C4 C3 C2 122.1(3) . . ?
C4 C3 H3A 119.0 . . ?
C3 C4 C5 117.6(2) . . ?
C3 C4 C6 121.8(3) . . ?
C5 C4 C6 120.6(3) . . ?
C4 C5 H5A 118.7 . . ?
C10 C5 C4 122.7(3) . . ?
C10 C5 H5A 118.7 . . ?
C4 C6 C7A 111.2(14) . . ?
C4 C6 C8A 110.8(10) . . ?
C4 C6 C9A 112.7(9) . . ?
C4 C6 C7 111.9(2) . . ?
C7A C6 C8A 102.8(15) . . ?
C9A C6 C7A 118.8(16) . . ?
C9A C6 C8A 99.1(14) . . ?
C8 C6 C4 109.3(2) . . ?
C8 C6 C7 108.7(3) . . ?
C9 C6 C4 108.9(2) . . ?
C9 C6 C7 108.5(3) . . ?
C9 C6 C8 109.5(3) . . ?
C1 C10 C11 121.9(3) . . ?
C5 C10 C1 117.5(3) . . ?
C5 C10 C11 120.6(3) . . ?
C10 C11 H11A 109.0 . . ?
C10 C11 H11B 109.0 . . ?
C10 C11 C12 113.1(2) . . ?
H11A C11 H11B 107.8 . . ?
C12 C11 H11A 109.0 . . ?
C12 C11 H11B 109.0 . . ?
C13 C12 C11 120.9(3) . . ?
C13 C12 C17 118.0(3) . . ?
C17 C12 C11 121.0(3) . . ?
C12 C13 H13 118.5 . . ?
C12 C13 C14 123.0(3) . . ?
C14 C13 H13 118.5 . . ?
C13 C14 C18 123.7(3) . . ?
C15 C14 C13 116.6(3) . . ?
C15 C14 C18 119.7(3) . . ?
C14 C15 H15 118.4 . . ?
C16 C15 C14 123.1(3) . . ?
C16 C15 H15 118.4 . . ?
C15 C16 C17 117.7(3) . . ?
C15 C16 C22 120.5(3) . . ?
C17 C16 C22 121.4(3) . . ?
O2 C17 C12 118.8(3) . . ?
O2 C17 C16 119.7(3) . . ?
C12 C17 C16 121.5(3) . . ?
C14 C18 C19 109.7(3) . . ?
C14 C18 C20 112.4(3) . . ?
C20 C18 C19 108.4(3) . . ?
C21 C18 C14 110.0(3) . . ?
C21 C18 C19 108.7(3) . . ?
C21 C18 C20 107.6(3) . . ?
C18 C19 H19A 109.5 . . ?
C18 C19 H19B 109.5 . . ?
C18 C19 H19C 109.5 . . ?
H19A C19 H19B 109.5 . . ?
H19A C19 H19C 109.5 . . ?
H19B C19 H19C 109.5 . . ?
C18 C20 H20A 109.5 . . ?
C18 C20 H20B 109.5 . . ?
C18 C20 H20C 109.5 . . ?
H20A C20 H20B 109.5 . . ?
H20A C20 H20C 109.5 . . ?
H20B C20 H20C 109.5 . . ?
C18 C21 H21A 109.5 . . ?
C18 C21 H21B 109.5 . . ?
C18 C21 H21C 109.5 . . ?
H21A C21 H21B 109.5 . . ?
H21A C21 H21C 109.5 . . ?
H21B C21 H21C 109.5 . . ?
C16 C22 H22A 107.6 . . ?
C16 C22 H22B 107.6 . . ?
C16 C22 C23 118.9(2) . . ?
H22A C22 H22B 107.0 . . ?
C23 C22 H22A 107.6 . . ?
C23 C22 H22B 107.6 . . ?
C24 C23 C22 119.8(3) . . ?
C28 C23 C22 121.3(3) . . ?
C28 C23 C24 118.6(3) . . ?
C23 C24 H24 119.1 . . ?
C23 C24 C25 121.7(3) . . ?
C25 C24 H24 119.1 . . ?
C24 C25 C29 120.7(3) . . ?
C26 C25 C24 117.4(2) . . ?
C26 C25 C29 121.8(3) . . ?
C25 C26 H26 118.5 . . ?
C25 C26 C27 123.1(3) . . ?
C27 C26 H26 118.5 . . ?
C26 C27 C28 117.1(3) . . ?
C26 C27 C33 120.3(3) . . ?
C28 C27 C33 122.4(3) . . ?
O3 C28 C23 118.8(3) . . ?
O3 C28 C27 119.2(3) . . ?
C23 C28 C27 122.0(3) . . ?
C25 C29 C31 103.3(4) . . ?
C25 C29 C32 113.0(4) . . ?
C25 C29 C32A 107.4(3) . . ?
C30 C29 C25 109.1(4) . . ?
C30 C29 C31 107.3(7) . . ?
C30 C29 C32 118.9(6) . . ?
C32 C29 C31 103.7(7) . . ?
C30A C29 C25 114.3(3) . . ?
C30A C29 C32A 104.7(5) . . ?
C31A C29 C25 110.2(3) . . ?
C31A C29 C30A 113.4(5) . . ?
C31A C29 C32A 106.2(5) . . ?
C29 C30 H30A 109.5 . . ?
C29 C30 H30B 109.5 . . ?
C29 C30 H30C 109.5 . . ?
H30A C30 H30B 109.5 . . ?
H30A C30 H30C 109.5 . . ?
H30B C30 H30C 109.5 . . ?
C29 C31 H31A 109.5 . . ?
C29 C31 H31B 109.5 . . ?
C29 C31 H31C 109.5 . . ?
H31A C31 H31B 109.5 . . ?
H31A C31 H31C 109.5 . . ?
H31B C31 H31C 109.5 . . ?
C29 C32 H32A 109.5 . . ?
C29 C32 H32B 109.5 . . ?
C29 C32 H32C 109.5 . . ?
H32A C32 H32B 109.5 . . ?
H32A C32 H32C 109.5 . . ?
H32B C32 H32C 109.5 . . ?
C27 C33 H33A 108.8 . . ?
C27 C33 H33B 108.8 . . ?
H33A C33 H33B 107.7 . . ?
C34 C33 C27 113.7(2) . . ?
C34 C33 H33A 108.8 . . ?
C34 C33 H33B 108.8 . . ?
C35 C34 C33 120.7(3) . . ?
C35 C34 C39 117.7(3) . . ?
C39 C34 C33 121.6(2) . . ?
C34 C35 H35 118.5 . . ?
C36 C35 C34 122.9(3) . . ?
C36 C35 H35 118.5 . . ?
C35 C36 C37 117.3(2) . . ?
C35 C36 C40 123.5(2) . . ?
C37 C36 C40 119.2(2) . . ?
C36 C37 H37 118.9 . . ?
C38 C37 C36 122.3(3) . . ?
C38 C37 H37 118.9 . . ?
C37 C38 C39 118.4(3) . . ?
C37 C38 C44 120.3(3) . . ?
C39 C38 C44 121.2(2) . . ?
O4 C39 C34 119.0(3) . . ?
O4 C39 C38 119.6(3) . . ?
C38 C39 C34 121.4(3) . . ?
C36 C40 C41 108.8(2) . . ?
C42 C40 C36 112.1(2) . . ?
C42 C40 C41 108.6(3) . . ?
C42 C40 C43 107.0(3) . . ?
C43 C40 C36 109.4(2) . . ?
C43 C40 C41 110.9(3) . . ?
C40 C41 H41A 109.5 . . ?
C40 C41 H41B 109.5 . . ?
C40 C41 H41C 109.5 . . ?
H41A C41 H41B 109.5 . . ?
H41A C41 H41C 109.5 . . ?
H41B C41 H41C 109.5 . . ?
C40 C42 H42A 109.5 . . ?
C40 C42 H42B 109.5 . . ?
C40 C42 H42C 109.5 . . ?
H42A C42 H42B 109.5 . . ?
H42A C42 H42C 109.5 . . ?
H42B C42 H42C 109.5 . . ?
C40 C43 H43A 109.5 . . ?
C40 C43 H43B 109.5 . . ?
C40 C43 H43C 109.5 . . ?
H43A C43 H43B 109.5 . . ?
H43A C43 H43C 109.5 . . ?
H43B C43 H43C 109.5 . . ?
C38 C44 H44A 108.9 . . ?
C38 C44 H44B 108.9 . . ?
H44A C44 H44B 107.7 . . ?
C45 C44 C38 113.3(2) . . ?
C45 C44 H44A 108.9 . . ?
C45 C44 H44B 108.9 . . ?
C46 C45 C44 119.7(3) . . ?
C46 C45 C50 118.2(3) . . ?
C50 C45 C44 122.1(3) . . ?
C45 C46 H46 118.9 . . ?
C45 C46 C47 122.3(3) . . ?
C47 C46 H46 118.9 . . ?
C46 C47 C51 119.1(5) . . ?
C46 C47 C51A 122.9(5) . . ?
C48 C47 C46 117.0(3) . . ?
C48 C47 C51 122.5(5) . . ?
C48 C47 C51A 118.9(5) . . ?
C47 C48 H48 121(2) . . ?
C47 C48 C49 122.9(3) . . ?
C49 C48 H48 116(2) . . ?
C48 C49 C50 117.5(3) . . ?
C48 C49 C55 119.9(3) . . ?
C50 C49 C55 122.5(3) . . ?
O5 C50 C45 118.7(3) . . ?
O5 C50 C49 119.2(3) . . ?
C45 C50 C49 122.1(3) . . ?
C49 C55 H55A 108.4 . . ?
C49 C55 H55B 108.4 . . ?
H55A C55 H55B 107.4 . . ?
C56 C55 C49 115.6(2) . . ?
C56 C55 H55A 108.4 . . ?
C56 C55 H55B 108.4 . . ?
C57 C56 C55 120.8(3) . . ?
C57 C56 C61 118.3(3) . . ?
C61 C56 C55 120.9(3) . . ?
C56 C57 H57 118.9 . . ?
C56 C57 C58 122.2(3) . . ?
C58 C57 H57 118.9 . . ?
C57 C58 C62 121.5(3) . . ?
C59 C58 C57 117.2(2) . . ?
C59 C58 C62 121.3(2) . . ?
C58 C59 H59 118.4 . . ?
C60 C59 C58 123.3(3) . . ?
C60 C59 H59 118.4 . . ?
C59 C60 C61 117.3(3) . . ?
C59 C60 C66 120.9(3) . . ?
C61 C60 C66 121.8(3) . . ?
O6 C61 C56 118.6(2) . . ?
O6 C61 C60 119.7(3) . . ?
C56 C61 C60 121.7(3) . . ?
C58 C62 C64 109.9(3) . . ?
C58 C62 C65 110.8(3) . . ?
C58 C62 C63A 109.4(11) . . ?
C58 C62 C65A 116.8(7) . . ?
C58 C62 C64A 104.3(10) . . ?
C63 C62 C58 111.2(3) . . ?
C63 C62 C64 109.8(5) . . ?
C63 C62 C65 104.4(3) . . ?
C64 C62 C65 110.6(5) . . ?
C63A C62 C64A 104.3(12) . . ?
C65A C62 C63A 113.7(12) . . ?
C65A C62 C64A 107.1(11) . . ?
C62 C63 H63A 109.5 . . ?
C62 C63 H63B 109.5 . . ?
C62 C63 H63C 109.5 . . ?
H63A C63 H63B 109.5 . . ?
H63A C63 H63C 109.5 . . ?
H63B C63 H63C 109.5 . . ?
C62 C64 H64A 109.5 . . ?
C62 C64 H64B 109.5 . . ?
C62 C64 H64C 109.5 . . ?
H64A C64 H64B 109.5 . . ?
H64A C64 H64C 109.5 . . ?
H64B C64 H64C 109.5 . . ?
C62 C65 H65A 109.5 . . ?
C62 C65 H65B 109.5 . . ?
C62 C65 H65C 109.5 . . ?
H65A C65 H65B 109.5 . . ?
H65A C65 H65C 109.5 . . ?
H65B C65 H65C 109.5 . . ?
C2 C66 H66A 108.7 . . ?
C2 C66 H66B 108.7 . . ?
C60 C66 C2 114.2(2) . . ?
C60 C66 H66A 108.7 . . ?
C60 C66 H66B 108.7 . . ?
H66A C66 H66B 107.6 . . ?
C6 C7A H7AA 109.5 . . ?
C6 C7A H7AB 109.5 . . ?
C6 C7A H7AC 109.5 . . ?
H7AA C7A H7AB 109.5 . . ?
H7AA C7A H7AC 109.5 . . ?
H7AB C7A H7AC 109.5 . . ?
C6 C8A H8AA 109.5 . . ?
C6 C8A H8AB 109.5 . . ?
C6 C8A H8AC 109.5 . . ?
H8AA C8A H8AB 109.5 . . ?
H8AA C8A H8AC 109.5 . . ?
H8AB C8A H8AC 109.5 . . ?
C6 C9A H9AA 109.5 . . ?
C6 C9A H9AB 109.5 . . ?
C6 C9A H9AC 109.5 . . ?
H9AA C9A H9AB 109.5 . . ?
H9AA C9A H9AC 109.5 . . ?
H9AB C9A H9AC 109.5 . . ?
C6 C7 H7A 109.5 . . ?
C6 C7 H7B 109.5 . . ?
C6 C7 H7C 109.5 . . ?
H7A C7 H7B 109.5 . . ?
H7A C7 H7C 109.5 . . ?
H7B C7 H7C 109.5 . . ?
C6 C8 H8A 109.5 . . ?
C6 C8 H8B 109.5 . . ?
C6 C8 H8C 109.5 . . ?
H8A C8 H8B 109.5 . . ?
H8A C8 H8C 109.5 . . ?
H8B C8 H8C 109.5 . . ?
C6 C9 H9A 109.5 . . ?
C6 C9 H9B 109.5 . . ?
C6 C9 H9C 109.5 . . ?
H9A C9 H9B 109.5 . . ?
H9A C9 H9C 109.5 . . ?
H9B C9 H9C 109.5 . . ?
H68A C68 H68B 110.5 . . ?
C67 C68 H68A 113.1 . . ?
C67 C68 H68B 113.1 . . ?
C67 C68 C69 93.0(11) . . ?
C69 C68 H68A 113.1 . . ?
C69 C68 H68B 113.1 . . ?
C68 C67 H67A 110.4 . . ?
C68 C67 H67B 110.4 . . ?
H67A C67 H67B 108.6 . . ?
O7 C67 C68 106.7(10) . . ?
O7 C67 H67A 110.4 . . ?
O7 C67 H67B 110.4 . . ?
C70 O7 C67 110.9(9) . . ?
O7 C70 H70A 110.8 . . ?
O7 C70 H70B 110.8 . . ?
O7 C70 C69 105.0(9) . . ?
H70A C70 H70B 108.8 . . ?
C69 C70 H70A 110.8 . . ?
C69 C70 H70B 110.8 . . ?
C68 C69 H69A 110.4 . . ?
C68 C69 H69B 110.4 . . ?
C70 C69 C68 106.8(12) . . ?
C70 C69 H69A 110.4 . . ?
C70 C69 H69B 110.4 . . ?
H69A C69 H69B 108.6 . . ?
H70C C70A H70D 108.3 . . ?
C69A C70A H70C 109.9 . . ?
C69A C70A H70D 109.9 . . ?
C67A C70A H70C 109.9 . . ?
C67A C70A H70D 109.9 . . ?
C67A C70A C69A 109.0(12) . . ?
C70A C69A H69C 112.1 . . ?
C70A C69A H69D 112.1 . . ?
H69C C69A H69D 109.7 . . ?
C68A C69A C70A 98.3(12) . . ?
C68A C69A H69C 112.1 . . ?
C68A C69A H69D 112.1 . . ?
C69A C68A H68C 109.3 . . ?
C69A C68A H68D 109.3 . . ?
C69A C68A O7A 111.5(11) . . ?
H68C C68A H68D 108.0 . . ?
O7A C68A H68C 109.3 . . ?
O7A C68A H68D 109.3 . . ?
C68A O7A C67A 104.8(11) . . ?
C70A C67A O7A 102.7(12) . . ?
C70A C67A H67C 111.2 . . ?
C70A C67A H67D 111.2 . . ?
O7A C67A H67C 111.2 . . ?
O7A C67A H67D 111.2 . . ?
H67C C67A H67D 109.1 . . ?
C29 C30A H30D 109.5 . . ?
C29 C30A H30E 109.5 . . ?
C29 C30A H30F 109.5 . . ?
H30D C30A H30E 109.5 . . ?
H30D C30A H30F 109.5 . . ?
H30E C30A H30F 109.5 . . ?
C29 C31A H31D 109.5 . . ?
C29 C31A H31E 109.5 . . ?
C29 C31A H31F 109.5 . . ?
H31D C31A H31E 109.5 . . ?
H31D C31A H31F 109.5 . . ?
H31E C31A H31F 109.5 . . ?
C29 C32A H32D 109.5 . . ?
C29 C32A H32E 109.5 . . ?
C29 C32A H32F 109.5 . . ?
H32D C32A H32E 109.5 . . ?
H32D C32A H32F 109.5 . . ?
H32E C32A H32F 109.5 . . ?
C62 C63A H63D 109.5 . . ?
C62 C63A H63E 109.5 . . ?
C62 C63A H63F 109.5 . . ?
H63D C63A H63E 109.5 . . ?
H63D C63A H63F 109.5 . . ?
H63E C63A H63F 109.5 . . ?
C62 C65A H65D 109.5 . . ?
C62 C65A H65E 109.5 . . ?
C62 C65A H65F 109.5 . . ?
H65D C65A H65E 109.5 . . ?
H65D C65A H65F 109.5 . . ?
H65E C65A H65F 109.5 . . ?
C62 C64A H64D 109.5 . . ?
C62 C64A H64E 109.5 . . ?
C62 C64A H64F 109.5 . . ?
H64D C64A H64E 109.5 . . ?
H64D C64A H64F 109.5 . . ?
H64E C64A H64F 109.5 . . ?
C47 C51 C53 104.1(8) . . ?
C47 C51 C54 115.1(8) . . ?
C52 C51 C47 111.1(10) . . ?
C52 C51 C53 108.7(11) . . ?
C52 C51 C54 108.6(10) . . ?
C53 C51 C54 109.0(8) . . ?
C51 C52 H52A 109.5 . . ?
C51 C52 H52B 109.5 . . ?
C51 C52 H52C 109.5 . . ?
H52A C52 H52B 109.5 . . ?
H52A C52 H52C 109.5 . . ?
H52B C52 H52C 109.5 . . ?
C51 C53 H53A 109.5 . . ?
C51 C53 H53B 109.5 . . ?
C51 C53 H53C 109.5 . . ?
H53A C53 H53B 109.5 . . ?
H53A C53 H53C 109.5 . . ?
H53B C53 H53C 109.5 . . ?
C51 C54 H54A 109.5 . . ?
C51 C54 H54B 109.5 . . ?
C51 C54 H54C 109.5 . . ?
H54A C54 H54B 109.5 . . ?
H54A C54 H54C 109.5 . . ?
H54B C54 H54C 109.5 . . ?
H54D C54A H54E 109.5 . . ?
H54D C54A H54F 109.5 . . ?
H54E C54A H54F 109.5 . . ?
C51A C54A H54D 109.5 . . ?
C51A C54A H54E 109.5 . . ?
C51A C54A H54F 109.5 . . ?
H53D C53A H53E 109.5 . . ?
H53D C53A H53F 109.5 . . ?
H53E C53A H53F 109.5 . . ?
C51A C53A H53D 109.5 . . ?
C51A C53A H53E 109.5 . . ?
C51A C53A H53F 109.5 . . ?
C54A C51A C47 113.0(7) . . ?
C53A C51A C47 105.3(9) . . ?
C53A C51A C54A 110.1(9) . . ?
C52A C51A C47 110.4(7) . . ?
C52A C51A C54A 109.4(8) . . ?
C52A C51A C53A 108.5(10) . . ?
C51A C52A H52D 109.5 . . ?
C51A C52A H52E 109.5 . . ?
C51A C52A H52F 109.5 . . ?
H52D C52A H52E 109.5 . . ?
H52D C52A H52F 109.5 . . ?
H52E C52A H52F 109.5 . . ?

loop_
_geom_bond_atom_site_label_1
_geom_bond_atom_site_label_2
_geom_bond_distance
_geom_bond_site_symmetry_2
_geom_bond_publ_flag
O1 H1 0.8400 . ?
O1 C1 1.389(4) . ?
O2 H2 0.8400 . ?
O2 C17 1.369(4) . ?
O3 H3 0.8400 . ?
O3 C28 1.380(3) . ?
O4 H4 0.8400 . ?
O4 C39 1.381(3) . ?
O5 H5 0.8400 . ?
O5 C50 1.379(3) . ?
O6 H6 0.8400 . ?
O6 C61 1.378(3) . ?
C1 C2 1.398(4) . ?
C1 C10 1.398(4) . ?
C2 C3 1.386(4) . ?
C2 C66 1.522(4) . ?
C3 H3A 0.9500 . ?
C3 C4 1.385(4) . ?
C4 C5 1.403(4) . ?
C4 C6 1.5388(13) . ?
C5 H5A 0.9500 . ?
C5 C10 1.383(4) . ?
C6 C7A 1.5399(14) . ?
C6 C8A 1.5405(14) . ?
C6 C9A 1.5399(13) . ?
C6 C7 1.5407(13) . ?
C6 C8 1.5380(13) . ?
C6 C9 1.5377(13) . ?
C10 C11 1.523(4) . ?
C11 H11A 0.9900 . ?
C11 H11B 0.9900 . ?
C11 C12 1.527(4) . ?
C12 C13 1.390(4) . ?
C12 C17 1.392(4) . ?
C13 H13 0.9500 . ?
C13 C14 1.400(4) . ?
C14 C15 1.394(4) . ?
C14 C18 1.524(4) . ?
C15 H15 0.9500 . ?
C15 C16 1.389(4) . ?
C16 C17 1.409(4) . ?
C16 C22 1.511(4) . ?
C18 C19 1.533(5) . ?
C18 C20 1.530(5) . ?
C18 C21 1.523(5) . ?
C19 H19A 0.9800 . ?
C19 H19B 0.9800 . ?
C19 H19C 0.9800 . ?
C20 H20A 0.9800 . ?
C20 H20B 0.9800 . ?
C20 H20C 0.9800 . ?
C21 H21A 0.9800 . ?
C21 H21B 0.9800 . ?
C21 H21C 0.9800 . ?
C22 H22A 0.9900 . ?
C22 H22B 0.9900 . ?
C22 C23 1.534(4) . ?
C23 C24 1.386(4) . ?
C23 C28 1.385(4) . ?
C24 H24 0.9500 . ?
C24 C25 1.400(4) . ?
C25 C26 1.382(4) . ?
C25 C29 1.5388(13) . ?
C26 H26 0.9500 . ?
C26 C27 1.392(4) . ?
C27 C28 1.396(4) . ?
C27 C33 1.522(4) . ?
C29 C30 1.5383(13) . ?
C29 C31 1.5417(13) . ?
C29 C32 1.5389(13) . ?
C29 C30A 1.5385(13) . ?
C29 C31A 1.5381(13) . ?
C29 C32A 1.5427(13) . ?
C30 H30A 0.9800 . ?
C30 H30B 0.9800 . ?
C30 H30C 0.9800 . ?
C31 H31A 0.9800 . ?
C31 H31B 0.9800 . ?
C31 H31C 0.9800 . ?
C32 H32A 0.9800 . ?
C32 H32B 0.9800 . ?
C32 H32C 0.9800 . ?
C33 H33A 0.9900 . ?
C33 H33B 0.9900 . ?
C33 C34 1.516(4) . ?
C34 C35 1.394(4) . ?
C34 C39 1.408(4) . ?
C35 H35 0.9500 . ?
C35 C36 1.387(4) . ?
C36 C37 1.409(4) . ?
C36 C40 1.524(4) . ?
C37 H37 0.9500 . ?
C37 C38 1.386(4) . ?
C38 C39 1.399(4) . ?
C38 C44 1.527(4) . ?
C40 C41 1.532(5) . ?
C40 C42 1.521(4) . ?
C40 C43 1.523(4) . ?
C41 H41A 0.9800 . ?
C41 H41B 0.9800 . ?
C41 H41C 0.9800 . ?
C42 H42A 0.9800 . ?
C42 H42B 0.9800 . ?
C42 H42C 0.9800 . ?
C43 H43A 0.9800 . ?
C43 H43B 0.9800 . ?
C43 H43C 0.9800 . ?
C44 H44A 0.9900 . ?
C44 H44B 0.9900 . ?
C44 C45 1.520(4) . ?
C45 C46 1.387(4) . ?
C45 C50 1.388(4) . ?
C46 H46 0.9500 . ?
C46 C47 1.403(5) . ?
C47 C48 1.391(5) . ?
C47 C51 1.525(11) . ?
C47 C51A 1.572(11) . ?
C48 H48 1.01(4) . ?
C48 C49 1.391(4) . ?
C49 C50 1.395(4) . ?
C49 C55 1.524(4) . ?
C55 H55A 0.9900 . ?
C55 H55B 0.9900 . ?
C55 C56 1.519(4) . ?
C56 C57 1.390(4) . ?
C56 C61 1.396(4) . ?
C57 H57 0.9500 . ?
C57 C58 1.394(4) . ?
C58 C59 1.390(4) . ?
C58 C62 1.5388(13) . ?
C59 H59 0.9500 . ?
C59 C60 1.390(4) . ?
C60 C61 1.398(4) . ?
C60 C66 1.513(4) . ?
C62 C63 1.5385(13) . ?
C62 C64 1.5390(13) . ?
C62 C65 1.5406(13) . ?
C62 C63A 1.5395(14) . ?
C62 C65A 1.5393(13) . ?
C62 C64A 1.5401(14) . ?
C63 H63A 0.9800 . ?
C63 H63B 0.9800 . ?
C63 H63C 0.9800 . ?
C64 H64A 0.9800 . ?
C64 H64B 0.9800 . ?
C64 H64C 0.9800 . ?
C65 H65A 0.9800 . ?
C65 H65B 0.9800 . ?
C65 H65C 0.9800 . ?
C66 H66A 0.9900 . ?
C66 H66B 0.9900 . ?
C7A H7AA 0.9800 . ?
C7A H7AB 0.9800 . ?
C7A H7AC 0.9800 . ?
C8A H8AA 0.9800 . ?
C8A H8AB 0.9800 . ?
C8A H8AC 0.9800 . ?
C9A H9AA 0.9800 . ?
C9A H9AB 0.9800 . ?
C9A H9AC 0.9800 . ?
C7 H7A 0.9800 . ?
C7 H7B 0.9800 . ?
C7 H7C 0.9800 . ?
C8 H8A 0.9800 . ?
C8 H8B 0.9800 . ?
C8 H8C 0.9800 . ?
C9 H9A 0.9800 . ?
C9 H9B 0.9800 . ?
C9 H9C 0.9800 . ?
C68 H68A 0.9900 . ?
C68 H68B 0.9900 . ?
C68 C67 1.556(18) . ?
C68 C69 1.57(2) . ?
C67 H67A 0.9900 . ?
C67 H67B 0.9900 . ?
C67 O7 1.397(12) . ?
O7 C70 1.393(13) . ?
C70 H70A 0.9900 . ?
C70 H70B 0.9900 . ?
C70 C69 1.400(16) . ?
C69 H69A 0.9900 . ?
C69 H69B 0.9900 . ?
C70A H70C 0.9900 . ?
C70A H70D 0.9900 . ?
C70A C69A 1.464(16) . ?
C70A C67A 1.458(18) . ?
C69A H69C 0.9900 . ?
C69A H69D 0.9900 . ?
C69A C68A 1.413(16) . ?
C68A H68C 0.9900 . ?
C68A H68D 0.9900 . ?
C68A O7A 1.439(17) . ?
O7A C67A 1.484(16) . ?
C67A H67C 0.9900 . ?
C67A H67D 0.9900 . ?
C30A H30D 0.9800 . ?
C30A H30E 0.9800 . ?
C30A H30F 0.9800 . ?
C31A H31D 0.9800 . ?
C31A H31E 0.9800 . ?
C31A H31F 0.9800 . ?
C32A H32D 0.9800 . ?
C32A H32E 0.9800 . ?
C32A H32F 0.9800 . ?
C63A H63D 0.9800 . ?
C63A H63E 0.9800 . ?
C63A H63F 0.9800 . ?
C65A H65D 0.9800 . ?
C65A H65E 0.9800 . ?
C65A H65F 0.9800 . ?
C64A H64D 0.9800 . ?
C64A H64E 0.9800 . ?
C64A H64F 0.9800 . ?
C51 C52 1.504(15) . ?
C51 C53 1.536(13) . ?
C51 C54 1.538(12) . ?
C52 H52A 0.9800 . ?
C52 H52B 0.9800 . ?
C52 H52C 0.9800 . ?
C53 H53A 0.9800 . ?
C53 H53B 0.9800 . ?
C53 H53C 0.9800 . ?
C54 H54A 0.9800 . ?
C54 H54B 0.9800 . ?
C54 H54C 0.9800 . ?
C54A H54D 0.9800 . ?
C54A H54E 0.9800 . ?
C54A H54F 0.9800 . ?
C54A C51A 1.530(11) . ?
C53A H53D 0.9800 . ?
C53A H53E 0.9800 . ?
C53A H53F 0.9800 . ?
C53A C51A 1.520(15) . ?
C51A C52A 1.518(13) . ?
C52A H52D 0.9800 . ?
C52A H52E 0.9800 . ?
C52A H52F 0.9800 . ?

loop_
_geom_torsion_atom_site_label_1
_geom_torsion_atom_site_label_2
_geom_torsion_atom_site_label_3
_geom_torsion_atom_site_label_4
_geom_torsion
_geom_torsion_site_symmetry_1
_geom_torsion_site_symmetry_2
_geom_torsion_site_symmetry_3
_geom_torsion_site_symmetry_4
_geom_torsion_publ_flag
O1 C1 C2 C3 177.5(2) . . . . ?
O1 C1 C2 C66 -3.7(4) . . . . ?
O1 C1 C10 C5 -177.1(2) . . . . ?
O1 C1 C10 C11 4.9(4) . . . . ?
C1 C2 C3 C4 -0.6(4) . . . . ?
C1 C2 C66 C60 -95.1(4) . . . . ?
C1 C10 C11 C12 90.7(3) . . . . ?
C2 C1 C10 C5 1.0(4) . . . . ?
C2 C1 C10 C11 -177.1(2) . . . . ?
C2 C3 C4 C5 1.3(5) . . . . ?
C2 C3 C4 C6 -179.1(3) . . . . ?
C3 C2 C66 C60 83.7(3) . . . . ?
C3 C4 C5 C10 -0.9(5) . . . . ?
C3 C4 C6 C7A 75.6(13) . . . . ?
C3 C4 C6 C8A -170.7(12) . . . . ?
C3 C4 C6 C9A -60.7(11) . . . . ?
C3 C4 C6 C7 2.2(4) . . . . ?
C3 C4 C6 C8 122.7(3) . . . . ?
C3 C4 C6 C9 -117.7(3) . . . . ?
C4 C5 C10 C1 -0.2(4) . . . . ?
C4 C5 C10 C11 177.8(3) . . . . ?
C5 C4 C6 C7A -104.9(13) . . . . ?
C5 C4 C6 C8A 8.8(12) . . . . ?
C5 C4 C6 C9A 118.9(11) . . . . ?
C5 C4 C6 C7 -178.2(3) . . . . ?
C5 C4 C6 C8 -57.7(4) . . . . ?
C5 C4 C6 C9 61.8(4) . . . . ?
C5 C10 C11 C12 -87.3(3) . . . . ?
C6 C4 C5 C10 179.5(3) . . . . ?
C10 C1 C2 C3 -0.6(4) . . . . ?
C10 C1 C2 C66 178.2(2) . . . . ?
C10 C11 C12 C13 94.5(3) . . . . ?
C10 C11 C12 C17 -81.7(3) . . . . ?
C11 C12 C13 C14 -176.3(3) . . . . ?
C11 C12 C17 O2 -4.6(4) . . . . ?
C11 C12 C17 C16 174.0(3) . . . . ?
C12 C13 C14 C15 1.5(4) . . . . ?
C12 C13 C14 C18 178.8(3) . . . . ?
C13 C12 C17 O2 179.0(2) . . . . ?
C13 C12 C17 C16 -2.3(4) . . . . ?
C13 C14 C15 C16 -0.9(4) . . . . ?
C13 C14 C18 C19 -120.2(3) . . . . ?
C13 C14 C18 C20 0.4(4) . . . . ?
C13 C14 C18 C21 120.3(3) . . . . ?
C14 C15 C16 C17 -1.2(4) . . . . ?
C14 C15 C16 C22 171.1(3) . . . . ?
C15 C14 C18 C19 57.0(4) . . . . ?
C15 C14 C18 C20 177.6(3) . . . . ?
C15 C14 C18 C21 -62.5(4) . . . . ?
C15 C16 C17 O2 -178.5(3) . . . . ?
C15 C16 C17 C12 2.8(4) . . . . ?
C15 C16 C22 C23 96.6(3) . . . . ?
C16 C22 C23 C24 -95.5(3) . . . . ?
C16 C22 C23 C28 90.9(3) . . . . ?
C17 C12 C13 C14 0.1(4) . . . . ?
C17 C16 C22 C23 -91.4(3) . . . . ?
C18 C14 C15 C16 -178.3(3) . . . . ?
C22 C16 C17 O2 9.3(4) . . . . ?
C22 C16 C17 C12 -169.3(3) . . . . ?
C22 C23 C24 C25 -173.3(3) . . . . ?
C22 C23 C28 O3 -7.2(4) . . . . ?
C22 C23 C28 C27 171.4(3) . . . . ?
C23 C24 C25 C26 1.4(5) . . . . ?
C23 C24 C25 C29 178.2(3) . . . . ?
C24 C23 C28 O3 179.1(3) . . . . ?
C24 C23 C28 C27 -2.3(4) . . . . ?
C24 C25 C26 C27 -1.7(5) . . . . ?
C24 C25 C29 C30 -49.1(6) . . . . ?
C24 C25 C29 C31 64.8(5) . . . . ?
C24 C25 C29 C32 176.2(6) . . . . ?
C24 C25 C29 C30A 3.1(6) . . . . ?
C24 C25 C29 C31A 132.2(5) . . . . ?
C24 C25 C29 C32A -112.6(4) . . . . ?
C25 C26 C27 C28 0.0(5) . . . . ?
C25 C26 C27 C33 177.1(3) . . . . ?
C26 C25 C29 C30 127.5(6) . . . . ?
C26 C25 C29 C31 -118.6(5) . . . . ?
C26 C25 C29 C32 -7.2(7) . . . . ?
C26 C25 C29 C30A 179.7(5) . . . . ?
C26 C25 C29 C31A -51.2(5) . . . . ?
C26 C25 C29 C32A 64.0(5) . . . . ?
C26 C27 C28 O3 -179.3(3) . . . . ?
C26 C27 C28 C23 2.1(4) . . . . ?
C26 C27 C33 C34 -95.1(3) . . . . ?
C27 C33 C34 C35 89.1(3) . . . . ?
C27 C33 C34 C39 -89.8(3) . . . . ?
C28 C23 C24 C25 0.5(5) . . . . ?
C28 C27 C33 C34 81.9(3) . . . . ?
C29 C25 C26 C27 -178.4(3) . . . . ?
C33 C27 C28 O3 3.6(4) . . . . ?
C33 C27 C28 C23 -175.0(3) . . . . ?
C33 C34 C35 C36 -179.1(3) . . . . ?
C33 C34 C39 O4 -4.1(4) . . . . ?
C33 C34 C39 C38 177.7(2) . . . . ?
C34 C35 C36 C37 1.0(4) . . . . ?
C34 C35 C36 C40 -179.5(3) . . . . ?
C35 C34 C39 O4 176.9(3) . . . . ?
C35 C34 C39 C38 -1.2(4) . . . . ?
C35 C36 C37 C38 -0.6(4) . . . . ?
C35 C36 C40 C41 -121.0(3) . . . . ?
C35 C36 C40 C42 -0.9(4) . . . . ?
C35 C36 C40 C43 117.7(3) . . . . ?
C36 C37 C38 C39 -0.7(4) . . . . ?
C36 C37 C38 C44 177.7(3) . . . . ?
C37 C36 C40 C41 58.4(4) . . . . ?
C37 C36 C40 C42 178.6(3) . . . . ?
C37 C36 C40 C43 -62.9(4) . . . . ?
C37 C38 C39 O4 -176.5(3) . . . . ?
C37 C38 C39 C34 1.6(4) . . . . ?
C37 C38 C44 C45 -85.3(3) . . . . ?
C38 C44 C45 C46 99.0(3) . . . . ?
C38 C44 C45 C50 -80.4(3) . . . . ?
C39 C34 C35 C36 -0.1(4) . . . . ?
C39 C38 C44 C45 93.1(3) . . . . ?
C40 C36 C37 C38 179.9(3) . . . . ?
C44 C38 C39 O4 5.1(4) . . . . ?
C44 C38 C39 C34 -176.8(2) . . . . ?
C44 C45 C46 C47 -179.7(3) . . . . ?
C44 C45 C50 O5 -0.4(4) . . . . ?
C44 C45 C50 C49 178.1(3) . . . . ?
C45 C46 C47 C48 1.2(5) . . . . ?
C45 C46 C47 C51 168.0(6) . . . . ?
C45 C46 C47 C51A -166.4(5) . . . . ?
C46 C45 C50 O5 -179.8(3) . . . . ?
C46 C45 C50 C49 -1.3(4) . . . . ?
C46 C47 C48 C49 -0.7(6) . . . . ?
C46 C47 C51 C52 178.3(9) . . . . ?
C46 C47 C51 C53 61.5(9) . . . . ?
C46 C47 C51 C54 -57.8(10) . . . . ?
C46 C47 C51A C54A 101.7(8) . . . . ?
C46 C47 C51A C53A -138.0(7) . . . . ?
C46 C47 C51A C52A -21.1(10) . . . . ?
C47 C48 C49 C50 -0.7(5) . . . . ?
C47 C48 C49 C55 177.3(3) . . . . ?
C48 C47 C51 C52 -15.6(13) . . . . ?
C48 C47 C51 C53 -132.4(7) . . . . ?
C48 C47 C51 C54 108.3(8) . . . . ?
C48 C47 C51A C54A -65.7(9) . . . . ?
C48 C47 C51A C53A 54.5(9) . . . . ?
C48 C47 C51A C52A 171.5(6) . . . . ?
C48 C49 C50 O5 -179.8(3) . . . . ?
C48 C49 C50 C45 1.8(4) . . . . ?
C48 C49 C55 C56 93.0(3) . . . . ?
C49 C55 C56 C57 -90.8(3) . . . . ?
C49 C55 C56 C61 91.8(3) . . . . ?
C50 C45 C46 C47 -0.2(5) . . . . ?
C50 C49 C55 C56 -89.1(3) . . . . ?
C55 C49 C50 O5 2.3(4) . . . . ?
C55 C49 C50 C45 -176.1(3) . . . . ?
C55 C56 C57 C58 -177.2(3) . . . . ?
C55 C56 C61 O6 -3.8(4) . . . . ?
C55 C56 C61 C60 177.1(3) . . . . ?
C56 C57 C58 C59 0.1(4) . . . . ?
C56 C57 C58 C62 177.8(3) . . . . ?
C57 C56 C61 O6 178.7(3) . . . . ?
C57 C56 C61 C60 -0.3(4) . . . . ?
C57 C58 C59 C60 -0.4(4) . . . . ?
C57 C58 C62 C63 140.6(4) . . . . ?
C57 C58 C62 C64 -97.6(6) . . . . ?
C57 C58 C62 C65 24.9(5) . . . . ?
C57 C58 C62 C63A 122.2(9) . . . . ?
C57 C58 C62 C65A -8.8(11) . . . . ?
C57 C58 C62 C64A -126.7(11) . . . . ?
C58 C59 C60 C61 0.3(4) . . . . ?
C58 C59 C60 C66 179.6(3) . . . . ?
C59 C58 C62 C63 -41.8(4) . . . . ?
C59 C58 C62 C64 80.0(6) . . . . ?
C59 C58 C62 C65 -157.5(4) . . . . ?
C59 C58 C62 C63A -60.2(9) . . . . ?
C59 C58 C62 C65A 168.9(10) . . . . ?
C59 C58 C62 C64A 50.9(11) . . . . ?
C59 C60 C61 O6 -179.0(3) . . . . ?
C59 C60 C61 C56 0.1(4) . . . . ?
C59 C60 C66 C2 -103.0(3) . . . . ?
C61 C56 C57 C58 0.2(4) . . . . ?
C61 C60 C66 C2 76.3(4) . . . . ?
C62 C58 C59 C60 -178.1(3) . . . . ?
C66 C2 C3 C4 -179.4(3) . . . . ?
C66 C60 C61 O6 1.7(4) . . . . ?
C66 C60 C61 C56 -179.2(3) . . . . ?
C68 C67 O7 C70 18(2) . . . . ?
C67 C68 C69 C70 41(2) . . . . ?
C67 O7 C70 C69 10(2) . . . . ?
O7 C70 C69 C68 -34(2) . . . . ?
C69 C68 C67 O7 -33.7(18) . . . . ?
C70A C69A C68A O7A -33(2) . . . . ?
C69A C70A C67A O7A -27(2) . . . . ?
C69A C68A O7A C67A 18(2) . . . . ?
C68A O7A C67A C70A 6(2) . . . . ?
C67A C70A C69A C68A 37(2) . . . . ?
C51 C47 C48 C49 -167.0(6) . . . . ?
C51A C47 C48 C49 167.4(5) . . . . ?

loop_
_twin_individual_id
_twin_individual_mass_fraction_refined
_oxdiff_twin_reflns_isolated
_oxdiff_twin_reflns_overlapped
_twin_individual_twin_lattice_type
_twin_individual_twin_matrix_11
_twin_individual_twin_matrix_12
_twin_individual_twin_matrix_13
_twin_individual_twin_matrix_21
_twin_individual_twin_matrix_22
_twin_individual_twin_matrix_23
_twin_individual_twin_matrix_31
_twin_individual_twin_matrix_32
_twin_individual_twin_matrix_33
1 0.4794(13) 20699 30269 ref 1.0000 0.0000 0.0000 0.0000 1.0000 0.0000 0.0000 0.0000 1.0000
2 0.5206(13) 20660 30269 nmt -1.0000 0.0001 0.0001 -0.0003 -1.0001 -0.0001 0.1592 -0.0005 0.9994
